data_7712857
loop_
_publ_author_name
'Li, Ru-Jin'
'de Montmollin, Jean'
'Fadaei-Tirani, Farzaneh'
'Scopelliti, Rosario'
'Severin, Kay'

_publ_section_title
;
 Construction of Pd-based coordination cages with three geometrically
 distinct ligands.
;
_journal_name_full 'Dalton transactions (Cambridge, England : 2003)'
_journal_paper_doi 10.1039/d3dt00248a
_journal_year 2023
_chemical_formula_moiety 'C64 H40 N8 Pd2, 4(B F4), 6[C2H3N]'
_chemical_formula_sum 'C64 H40 B4 F16 N8 Pd2'
_chemical_formula_weight 1481.08
_space_group_crystal_system monoclinic
_space_group_IT_number 4
_space_group_name_Hall 'P 2yb'
_space_group_name_H-M_alt 'P 1 21 1'
_atom_sites_solution_hydrogens geom
_atom_sites_solution_primary dual
_atom_sites_solution_secondary difmap
_audit_creation_date 2023-01-19
_audit_creation_method
;
Olex2 1.5
(compiled 2022.04.07 svn.rca3783a0 for OlexSys, GUI svn.r6498)
;
_audit_update_record
;
2023-01-19 deposited with the CCDC.	2023-04-14 downloaded from the CCDC.
;
_cell_angle_alpha 90
_cell_angle_beta 118.507(3)
_cell_angle_gamma 90
_cell_formula_units_Z 4
_cell_length_a 11.3697(2)
_cell_length_b 65.3984(8)
_cell_length_c 11.7619(2)
_cell_measurement_reflns_used 27685
_cell_measurement_temperature 139.99(10)
_cell_measurement_theta_max 74.2020
_cell_measurement_theta_min 2.6810
_cell_volume 7685.3(3)
_computing_cell_refinement 'CrysAlisPro 1.171.42.70a (Rigaku OD, 2022)'
_computing_data_collection 'CrysAlisPro 1.171.42.70a (Rigaku OD, 2022)'
_computing_data_reduction 'CrysAlisPro 1.171.42.70a (Rigaku OD, 2022)'
_computing_molecular_graphics 'Olex2 1.5 (Dolomanov et al., 2009)'
_computing_publication_material 'Olex2 1.5 (Dolomanov et al., 2009)'
_computing_structure_refinement 'ShelXL 2018/3 (Sheldrick, 2015)'
_computing_structure_solution 'ShelXT 2018/2 (Sheldrick, 2015)'
_diffrn_ambient_environment N~2~
_diffrn_ambient_temperature 139.99(10)
_diffrn_detector 'Hybrid Pixel Array Detector'
_diffrn_detector_area_resol_mean 10.0000
_diffrn_detector_type 'HyPix-Arc 150'
_diffrn_measured_fraction_theta_full 0.997
_diffrn_measured_fraction_theta_max 0.958
_diffrn_measurement_details
;
List of Runs (angles in degrees, time in seconds):

  # Type    Start    End  Width  t~exp~   \w     \q     \k     \f   Frames
#--------------------------------------------------------------------------
  1  \w     32.00  71.14   0.38    5.00    --   66.10 -95.00-180.00  103
  2  \w     31.00  58.36   0.38    5.00    --   66.10 -95.00 -60.00   72
  3  \w     37.00 108.06   0.38    5.00    --   66.10  15.00-150.00  187
  4  \w     42.00  72.78   0.38    5.00    --   66.10 -95.00 -30.00   81
  5  \w   -104.00 -78.92   0.38    5.00    --  -67.15   0.00-120.00   66
  6  \w   -104.00 -77.78   0.38    5.00    --  -67.15   0.00 120.00   69
  7  \w   -101.00 -73.64   0.38    5.00    --  -67.15   0.00 150.00   72
  8  \w   -104.00 -75.12   0.38    5.00    --  -67.15   0.00 -90.00   76
  9  \w   -105.00 -73.08   0.38    5.00    --  -69.26   0.00-180.00   84
 10  \w   -107.00 -71.66   0.38    5.00    --  -69.26   0.00-120.00   93
 11  \w     34.00  80.36   0.38    5.00    --   69.47-125.00 -90.00  122
 12  \w     40.00  81.80   0.38    5.00    --   69.47  15.00  90.00  110
 13  \w     39.00  65.22   0.38    5.00    --   69.47-125.00   0.00   69
 14  \w     39.00  74.34   0.38    5.00    --   69.47 -95.00  60.00   93
 15  \w     32.00  70.00   0.38    5.00    --   69.47 -95.00 -90.00  100
 16  \w     74.00  99.08   0.38    5.00    --   69.47  15.00 120.00   66
 17  \w     40.00  73.06   0.38    5.00    --   78.01 -95.00   0.00   87
 18  \w     37.00  66.64   0.38    5.00    --   78.01-125.00-180.00   78
 19  \w     42.00  77.72   0.38    5.00    --   78.01 -95.00-150.00   94
 20  \w     51.00  84.82   0.38    5.00    --   78.01 -95.00 -60.00   89
 21  \w     64.00  97.82   0.38    5.00    --   78.01  15.00 150.00   89
 22  \w     47.00 123.00   0.38    5.00    --   78.01  15.00  90.00  200
 23  \w     54.00 117.08   0.38    5.00    --   78.01  15.00   0.00  166
;
_diffrn_measurement_device 'four-circle diffractometer'
_diffrn_measurement_device_type 'XtaLAB Synergy R, DW system, HyPix-Arc 150'
_diffrn_measurement_method '\w scans'
_diffrn_orient_matrix_type 'CrysAlisPro convention (1999,Acta A55,543-557)'
_diffrn_orient_matrix_UB_11 0.0281106000
_diffrn_orient_matrix_UB_12 -0.0100847000
_diffrn_orient_matrix_UB_13 0.1288648000
_diffrn_orient_matrix_UB_21 0.0901256000
_diffrn_orient_matrix_UB_22 0.0181649000
_diffrn_orient_matrix_UB_23 0.0747404000
_diffrn_orient_matrix_UB_31 -0.1218899000
_diffrn_orient_matrix_UB_32 0.0111128000
_diffrn_orient_matrix_UB_33 -0.0050388000
_diffrn_radiation_monochromator mirror
_diffrn_radiation_probe x-ray
_diffrn_radiation_type 'Cu K\a'
_diffrn_radiation_wavelength 1.54184
_diffrn_reflns_av_R_equivalents 0.0361
_diffrn_reflns_av_unetI/netI 0.0469
_diffrn_reflns_Laue_measured_fraction_full 0.997
_diffrn_reflns_Laue_measured_fraction_max 0.958
_diffrn_reflns_limit_h_max 11
_diffrn_reflns_limit_h_min -14
_diffrn_reflns_limit_k_max 81
_diffrn_reflns_limit_k_min -77
_diffrn_reflns_limit_l_max 14
_diffrn_reflns_limit_l_min -14
_diffrn_reflns_number 57817
_diffrn_reflns_point_group_measured_fraction_full 0.903
_diffrn_reflns_point_group_measured_fraction_max 0.844
_diffrn_reflns_theta_full 67.684
_diffrn_reflns_theta_max 74.693
_diffrn_reflns_theta_min 2.703
_diffrn_source 'Rotating-anode X-ray tube'
_diffrn_source_type 'Rigaku (Cu) X-ray Source'
_exptl_absorpt_coefficient_mu 4.460
_exptl_absorpt_correction_T_max 0.898
_exptl_absorpt_correction_T_min 0.623
_exptl_absorpt_correction_type gaussian
_exptl_absorpt_process_details
;
CrysAlisPro 1.171.42.70a (Rigaku Oxford Diffraction, 2022)
Numerical absorption correction based on Gaussian integration over
a multifaceted crystal model.
Empirical absorption correction using spherical harmonics
as implemented in SCALE3 ABSPACK scaling algorithm
;
_exptl_crystal_colour colourless
_exptl_crystal_colour_primary colourless
_exptl_crystal_density_diffrn 1.280
_exptl_crystal_description prism
_exptl_crystal_F_000 2944
_exptl_crystal_size_max 0.21
_exptl_crystal_size_mid 0.12
_exptl_crystal_size_min 0.07
_refine_diff_density_max 0.974
_refine_diff_density_min -1.027
_refine_diff_density_rms 0.098
_refine_ls_abs_structure_details
;
 Refined as an inversion twin.
;
_refine_ls_abs_structure_Flack 0.245(9)
_refine_ls_extinction_method none
_refine_ls_goodness_of_fit_ref 1.121
_refine_ls_hydrogen_treatment constr
_refine_ls_matrix_type full
_refine_ls_number_parameters 1693
_refine_ls_number_reflns 26588
_refine_ls_number_restraints 2729
_refine_ls_restrained_S_all 1.127
_refine_ls_R_factor_all 0.0703
_refine_ls_R_factor_gt 0.0620
_refine_ls_shift/su_max 0.001
_refine_ls_shift/su_mean 0.000
_refine_ls_structure_factor_coef Fsqd
_refine_ls_weighting_details 'w=1/[\s^2^(Fo^2^)+(0.1174P)^2^+0.6828P] where P=(Fo^2^+2Fc^2^)/3'
_refine_ls_weighting_scheme calc
_refine_ls_wR_factor_gt 0.1698
_refine_ls_wR_factor_ref 0.1748
_reflns_Friedel_coverage 0.746
_reflns_Friedel_fraction_full 0.807
_reflns_Friedel_fraction_max 0.727
_reflns_number_gt 22790
_reflns_number_total 26588
_reflns_threshold_expression 'I > 2\s(I)'
_cod_data_source_file d3dt00248a2.cif
_cod_data_source_block rj_101c
_cod_depositor_comments
;
The following automatic conversions were performed:

data item '_exptl_absorpt_correction_type' value 'Gaussian' was
changed to 'gaussian' in accordance with the
/home/data/users/saulius/crontab/automatic-downloads/rss-feeds/RSC/lib/dictionaries/cif_core.dic
dictionary named 'cif_core.dic' version 2.4.2 last updated on
2011-04-26.

Automatic conversion script
Id: cif_fix_values 8170 2020-07-09 18:12:32Z antanas 
;
_cod_database_code 7712857
_shelx_shelxl_version_number 2018/3
_audit_contact_author 'Farzaneh Fadaei Tirani'
_chemical_oxdiff_formula 'C64 H40 B4 F16 N8 Pd2'
_shelx_space_group_comment
;
The symmetry employed for this shelxl refinement is uniquely defined
by the following loop, which should always be used as a source of
symmetry information in preference to the above space-group names.
They are only intended as comments.
;
_shelx_estimated_absorpt_t_max 0.745
_shelx_estimated_absorpt_t_min 0.454
_olex2_refinement_description
;
1. Twinned data refinement
 Scales: 0.755(9)
 0.245(9)
2. Fixed Uiso
 At 1.2 times of:
  All C(H) groups
3. Restrained distances
 F13-F15 \\sim F13-F16 \\sim F13-F14 \\sim F15-F16 \\sim F16-F14
 with sigma of 0.02
 F7-F5 \\sim F7-F6 \\sim F5-F6 \\sim F5-F8 \\sim F6-F8
 with sigma of 0.02
 B4-F13 \\sim B4-F15 \\sim B4-F16 \\sim B4-F14
 with sigma of 0.02
 F28-F25 \\sim F28-F27 \\sim F28-F26 \\sim F25-F27 \\sim F25-F26 \\sim F27-F26
 with sigma of 0.02
 F12-F11 \\sim F12-F9 \\sim F12-F10 \\sim F11-F9 \\sim F11-F10 \\sim F9-F10
 with sigma of 0.02
 F23-F21 \\sim F23-F22 \\sim F21-F22 \\sim F24-F22
 with sigma of 0.02
 F17-F20 \\sim F19-F20 \\sim F19-F18 \\sim F20-F18
 with sigma of 0.02
 B3-F12 \\sim B3-F11 \\sim B3-F9 \\sim B3-F10
 with sigma of 0.02
 B6-F23 \\sim B6-F21 \\sim B6-F24 \\sim B6-F22
 with sigma of 0.02
 B2-F7 \\sim B2-F5 \\sim B2-F6 \\sim B2-F8
 with sigma of 0.02
 B8-F29 \\sim B8-F31 \\sim B8-F32 \\sim B8-F30
 with sigma of 0.02
 B7-F28 \\sim B7-F25 \\sim B7-F27 \\sim B7-F26
 with sigma of 0.02
 F2-F3 \\sim F2-F1 \\sim F2-F4 \\sim F3-F1 \\sim F3-F4 \\sim F1-F4
 with sigma of 0.04
 B5-F17 \\sim B5-F19 \\sim B5-F20 \\sim B5-F18
 with sigma of 0.02
 B1-F2 \\sim B1-F3 \\sim B1-F1 \\sim B1-F4
 with sigma of 0.02
4. Uiso/Uaniso restraints and constraints
All non-hydrogen atoms have similar U: within 2A with sigma of 0.005 and sigma
for terminal atoms of 0.01 within 2A
5. Rigid body (RIGU) restrains
 All non-hydrogen atoms
 with sigma for 1-2 distances of 0.004 and sigma for 1-3 distances of 0.004
6. Others
 Fixed Y: Pd1(0.297549)
7.a Aromatic/amide H refined with riding coordinates:
 C1(H1), C2(H2), C3(H3), C5(H5), C9(H9), C10(H10), C11(H11), C13(H13),
 C17(H17), C18(H18), C19(H19), C20(H20), C21(H21), C22(H22), C23(H23), C25(H25),
  C29(H29), C30(H30), C31(H31), C33(H33), C37(H37), C38(H38), C39(H39),
 C40(H40), C41(H41), C42(H42), C43(H43), C45(H45), C49(H49), C50(H50), C51(H51),
  C52(H52), C53(H53), C54(H54), C55(H55), C57(H57), C61(H61), C62(H62),
 C63(H63), C64(H64), C65(H65), C66(H66), C67(H67), C69(H69), C73(H73), C74(H74),
  C75(H75), C77(H77), C81(H81), C82(H82), C83(H83), C84(H84), C85(H85),
 C86(H86), C87(H87), C89(H89), C93(H93), C94(H94), C95(H95), C97(H97),
 C101(H101), C102(H102), C103(H103), C104(H104), C105(H105), C106(H106),
 C107(H107), C109(H109), C113(H113), C114(H114), C115(H115), C116(H116),
 C117(H117), C118(H118), C119(H119), C121(H121), C125(H125), C126(H126),
 C127(H127), C128(H128)
;
_smtbx_masks_void_probe_radius 1.2
_smtbx_masks_void_truncation_radius 1.2
_olex2_submission_special_instructions 'No special instructions were received'
_oxdiff_exptl_absorpt_empirical_details
;
Empirical correction (ABSPACK) includes:
- Absorption correction using spherical harmonics
- Frame scaling
- Detector area scaling
- B-factor correction
;
_oxdiff_exptl_absorpt_empirical_full_max 2.755
_oxdiff_exptl_absorpt_empirical_full_min 0.385

loop_
_space_group_symop_operation_xyz
'x, y, z'
'-x, y+1/2, -z'

loop_
_atom_site_label
_atom_site_type_symbol
_atom_site_fract_x
_atom_site_fract_y
_atom_site_fract_z
_atom_site_U_iso_or_equiv
_atom_site_adp_type
_atom_site_occupancy
_atom_site_site_symmetry_order
_atom_site_calc_flag
_atom_site_refinement_flags_posn
_atom_site_refinement_flags_adp
_atom_site_refinement_flags_occupancy
_atom_site_disorder_assembly
_atom_site_disorder_group
Pd1 Pd -0.14362(6) 0.297549 0.25988(5) 0.03088(15) Uani 1 1 d . . . . .
Pd2 Pd 0.02547(7) 0.43015(2) 0.24862(7) 0.03801(17) Uani 1 1 d . U . . .
N1 N 0.0286(9) 0.28374(13) 0.3942(8) 0.0407(16) Uani 1 1 d . U . . .
N2 N 0.2210(9) 0.43283(12) 0.3832(9) 0.0435(16) Uani 1 1 d . U . . .
N3 N -0.1124(8) 0.28338(12) 0.1193(7) 0.0390(15) Uani 1 1 d . U . . .
N4 N 0.0711(10) 0.43339(13) 0.1026(9) 0.0504(18) Uani 1 1 d . U . . .
N5 N -0.3096(8) 0.31085(12) 0.1196(7) 0.0339(14) Uani 1 1 d . U . . .
N6 N -0.1610(9) 0.42534(12) 0.1149(8) 0.0435(16) Uani 1 1 d . U . . .
N7 N -0.1693(8) 0.31168(12) 0.4026(8) 0.0361(15) Uani 1 1 d . U . . .
N8 N -0.0198(10) 0.42543(12) 0.3943(8) 0.0467(18) Uani 1 1 d . U . . .
C1 C 0.0347(11) 0.26430(16) 0.4319(10) 0.049(2) Uani 1 1 d . U . . .
H1 H -0.044753 0.256306 0.394497 0.059 Uiso 1 1 calc R U . . .
C2 C 0.1531(12) 0.25536(17) 0.5238(11) 0.054(2) Uani 1 1 d . U . . .
H2 H 0.155576 0.241312 0.545416 0.065 Uiso 1 1 calc R U . . .
C3 C 0.2650(12) 0.26701(16) 0.5821(10) 0.048(2) Uani 1 1 d . U . . .
H3 H 0.346067 0.261106 0.646064 0.058 Uiso 1 1 calc R U . . .
C4 C 0.2626(11) 0.28768(16) 0.5491(10) 0.0418(18) Uani 1 1 d . U . . .
C5 C 0.1379(10) 0.29493(15) 0.4518(8) 0.0365(17) Uani 1 1 d . U . . .
H5 H 0.132476 0.308817 0.426088 0.044 Uiso 1 1 calc R U . . .
C6 C 0.3714(10) 0.30036(16) 0.6022(9) 0.0429(18) Uani 1 1 d . U . . .
C7 C 0.4602(10) 0.31271(15) 0.6554(9) 0.0404(18) Uani 1 1 d . U . . .
C8 C 0.5565(10) 0.32905(16) 0.7106(9) 0.0391(17) Uani 1 1 d . U . . .
C9 C 0.6901(10) 0.32576(17) 0.8167(9) 0.0391(18) Uani 1 1 d . U . . .
H9 H 0.720343 0.312594 0.853167 0.047 Uiso 1 1 calc R U . . .
C10 C 0.7670(11) 0.34196(17) 0.8597(10) 0.0450(19) Uani 1 1 d . U . . .
H10 H 0.855646 0.339931 0.927465 0.054 Uiso 1 1 calc R U . . .
C11 C 0.7306(11) 0.36171(18) 0.8152(10) 0.048(2) Uani 1 1 d . U . . .
H11 H 0.791410 0.372671 0.855153 0.058 Uiso 1 1 calc R U . . .
C12 C 0.6054(11) 0.36545(17) 0.7122(10) 0.0459(19) Uani 1 1 d . U . . .
C13 C 0.5175(11) 0.34840(15) 0.6625(9) 0.0419(19) Uani 1 1 d . U . . .
H13 H 0.429344 0.350490 0.593931 0.050 Uiso 1 1 calc R U . . .
C14 C 0.5526(12) 0.38458(17) 0.6555(10) 0.049(2) Uani 1 1 d . U . . .
C15 C 0.4978(12) 0.40028(17) 0.6021(11) 0.052(2) Uani 1 1 d . U . . .
C16 C 0.4257(12) 0.41832(17) 0.5340(12) 0.050(2) Uani 1 1 d . U . . .
C17 C 0.2963(12) 0.41636(16) 0.4526(11) 0.048(2) Uani 1 1 d . U . . .
H17 H 0.254856 0.403379 0.441977 0.057 Uiso 1 1 calc R U . . .
C18 C 0.2856(12) 0.45133(17) 0.4029(12) 0.054(2) Uani 1 1 d . U . . .
H18 H 0.237156 0.462931 0.354542 0.065 Uiso 1 1 calc R U . . .
C19 C 0.4121(14) 0.45323(19) 0.4867(14) 0.068(3) Uani 1 1 d . U . . .
H19 H 0.450884 0.466457 0.499254 0.082 Uiso 1 1 calc R U . . .
C20 C 0.4983(14) 0.43632(18) 0.5629(14) 0.063(3) Uani 1 1 d . U . . .
H20 H 0.590649 0.437544 0.623334 0.075 Uiso 1 1 calc R U . . .
C21 C -0.1345(12) 0.26333(17) 0.0912(10) 0.049(2) Uani 1 1 d . U . . .
H21 H -0.159361 0.254910 0.142024 0.059 Uiso 1 1 calc R U . . .
C22 C -0.1221(12) 0.25476(18) -0.0087(10) 0.051(2) Uani 1 1 d . U . . .
H22 H -0.149805 0.241087 -0.035326 0.061 Uiso 1 1 calc R U . . .
C23 C -0.0686(12) 0.26647(17) -0.0690(11) 0.051(2) Uani 1 1 d . U . . .
H23 H -0.056200 0.260885 -0.137087 0.061 Uiso 1 1 calc R U . . .
C24 C -0.0322(11) 0.28684(16) -0.0294(10) 0.0427(17) Uani 1 1 d . U . . .
C25 C -0.0555(10) 0.29465(16) 0.0654(8) 0.0399(17) Uani 1 1 d . U . . .
H25 H -0.030719 0.308356 0.093239 0.048 Uiso 1 1 calc R U . . .
C26 C 0.0232(10) 0.29982(17) -0.0895(9) 0.0441(18) Uani 1 1 d . U . . .
C27 C 0.0612(11) 0.31229(16) -0.1415(9) 0.0430(18) Uani 1 1 d . U . . .
C28 C 0.1071(11) 0.32793(16) -0.1948(9) 0.0425(17) Uani 1 1 d . U . . .
C29 C 0.1355(11) 0.32538(17) -0.2928(9) 0.0415(18) Uani 1 1 d . U . . .
H29 H 0.130105 0.311909 -0.325098 0.050 Uiso 1 1 calc R U . . .
C30 C 0.1711(11) 0.34045(17) -0.3484(10) 0.0461(19) Uani 1 1 d . U . . .
H30 H 0.190057 0.337649 -0.417253 0.055 Uiso 1 1 calc R U . . .
C31 C 0.1791(12) 0.36033(18) -0.3016(10) 0.048(2) Uani 1 1 d . U . . .
H31 H 0.206024 0.371241 -0.337325 0.058 Uiso 1 1 calc R U . . .
C32 C 0.1473(12) 0.36423(18) -0.2015(11) 0.0501(18) Uani 1 1 d . U . . .
C33 C 0.1139(11) 0.34812(16) -0.1508(10) 0.0438(18) Uani 1 1 d . U . . .
H33 H 0.094070 0.350548 -0.082082 0.053 Uiso 1 1 calc R U . . .
C34 C 0.1446(12) 0.38424(18) -0.1558(11) 0.051(2) Uani 1 1 d . U . . .
C35 C 0.1388(13) 0.39995(18) -0.1107(12) 0.055(2) Uani 1 1 d . U . . .
C36 C 0.1253(14) 0.41884(19) -0.0498(13) 0.056(2) Uani 1 1 d . U . . .
C37 C 0.0839(12) 0.41698(16) 0.0440(11) 0.0486(19) Uani 1 1 d . U . . .
H37 H 0.064959 0.403853 0.065874 0.058 Uiso 1 1 calc R U . . .
C38 C 0.1021(13) 0.45199(16) 0.0714(12) 0.053(2) Uani 1 1 d . U . . .
H38 H 0.096606 0.463683 0.116592 0.063 Uiso 1 1 calc R U . . .
C39 C 0.1379(14) 0.45451(19) -0.0152(12) 0.059(2) Uani 1 1 d . U . . .
H39 H 0.157197 0.467865 -0.033470 0.071 Uiso 1 1 calc R U . . .
C40 C 0.1494(14) 0.43744(18) -0.0848(13) 0.058(2) Uani 1 1 d . U . . .
H40 H 0.172602 0.439034 -0.151888 0.070 Uiso 1 1 calc R U . . .
C41 C -0.4282(10) 0.30013(18) 0.0522(10) 0.047(2) Uani 1 1 d . U . . .
H41 H -0.430368 0.285731 0.061736 0.057 Uiso 1 1 calc R U . . .
C42 C -0.5404(11) 0.31039(17) -0.0271(10) 0.047(2) Uani 1 1 d . U . . .
H42 H -0.622302 0.303094 -0.070647 0.056 Uiso 1 1 calc R U . . .
C43 C -0.5402(11) 0.33061(17) -0.0465(10) 0.047(2) Uani 1 1 d . U . . .
H43 H -0.619942 0.337144 -0.108134 0.056 Uiso 1 1 calc R U . . .
C44 C -0.4263(10) 0.34191(14) 0.0215(8) 0.0343(16) Uani 1 1 d . U . . .
C45 C -0.3141(10) 0.33145(14) 0.1031(8) 0.0365(17) Uani 1 1 d . U . . .
H45 H -0.234019 0.339006 0.151586 0.044 Uiso 1 1 calc R U . . .
C46 C -0.4191(10) 0.36374(15) 0.0069(9) 0.0398(18) Uani 1 1 d . U . . .
C47 C -0.3966(11) 0.38166(15) 0.0020(9) 0.0420(19) Uani 1 1 d . U . . .
C48 C -0.3524(11) 0.40249(15) 0.0055(9) 0.0428(18) Uani 1 1 d . U . . .
C49 C -0.2181(11) 0.40627(15) 0.0976(9) 0.0416(18) Uani 1 1 d . U . . .
H49 H -0.165196 0.395268 0.149562 0.050 Uiso 1 1 calc R U . . .
C50 C -0.2469(12) 0.44071(17) 0.0323(11) 0.052(2) Uani 1 1 d . U . . .
H50 H -0.213775 0.454256 0.039922 0.062 Uiso 1 1 calc R U . . .
C51 C -0.3779(13) 0.43660(19) -0.0595(12) 0.061(3) Uani 1 1 d . U . . .
H51 H -0.432690 0.447301 -0.113335 0.073 Uiso 1 1 calc R U . . .
C52 C -0.4274(13) 0.41789(18) -0.0727(12) 0.057(2) Uani 1 1 d . U . . .
H52 H -0.516488 0.415232 -0.137858 0.068 Uiso 1 1 calc R U . . .
C53 C -0.2153(10) 0.30121(16) 0.4730(9) 0.0406(17) Uani 1 1 d . U . . .
H53 H -0.225326 0.286778 0.465083 0.049 Uiso 1 1 calc R U . . .
C54 C -0.2469(12) 0.31152(16) 0.5547(10) 0.0443(18) Uani 1 1 d . U . . .
H54 H -0.282914 0.304159 0.600573 0.053 Uiso 1 1 calc R U . . .
C55 C -0.2289(11) 0.33184(16) 0.5730(10) 0.0433(18) Uani 1 1 d . U . . .
H55 H -0.247990 0.338637 0.633703 0.052 Uiso 1 1 calc R U . . .
C56 C -0.1806(10) 0.34296(15) 0.4993(8) 0.0360(16) Uani 1 1 d . U . . .
C57 C -0.1514(10) 0.33134(14) 0.4171(9) 0.0349(16) Uani 1 1 d . U . . .
H57 H -0.116270 0.338161 0.368559 0.042 Uiso 1 1 calc R U . . .
C58 C -0.1524(11) 0.36459(15) 0.5130(9) 0.0416(18) Uani 1 1 d . U . . .
C59 C -0.1321(11) 0.38228(15) 0.5144(10) 0.0437(19) Uani 1 1 d . U . . .
C60 C -0.0989(12) 0.40294(15) 0.5030(10) 0.0442(18) Uani 1 1 d . U . . .
C61 C -0.0538(11) 0.40663(15) 0.4152(9) 0.0428(18) Uani 1 1 d . U . . .
H61 H -0.046252 0.395463 0.367389 0.051 Uiso 1 1 calc R U . . .
C62 C -0.0289(12) 0.44173(17) 0.4622(10) 0.0471(19) Uani 1 1 d . U . . .
H62 H -0.009103 0.455049 0.443845 0.057 Uiso 1 1 calc R U . . .
C63 C -0.0662(13) 0.43919(17) 0.5570(11) 0.051(2) Uani 1 1 d . U . . .
H63 H -0.063558 0.450315 0.610107 0.062 Uiso 1 1 calc R U . . .
C64 C -0.1085(13) 0.41952(16) 0.5730(11) 0.050(2) Uani 1 1 d . U . . .
H64 H -0.143432 0.417608 0.631277 0.060 Uiso 1 1 calc R U . . .
Pd3 Pd 0.69055(8) 0.53024(2) 0.74849(7) 0.04300(19) Uani 1 1 d . . . . .
Pd4 Pd 0.86421(7) 0.66286(2) 0.73786(6) 0.03782(17) Uani 1 1 d . U . . .
N9 N 0.6349(10) 0.52592(13) 0.8891(9) 0.0487(18) Uani 1 1 d . U . . .
N10 N 0.8337(9) 0.67577(14) 0.8720(9) 0.0468(16) Uani 1 1 d . U . . .
N11 N 0.4941(10) 0.52662(13) 0.6155(9) 0.0518(19) Uani 1 1 d . U . . .
N12 N 0.6931(9) 0.67650(13) 0.5991(9) 0.0468(17) Uani 1 1 d . U . . .
N13 N 0.7473(10) 0.53362(13) 0.6060(8) 0.0461(17) Uani 1 1 d . U . . .
N14 N 0.8878(9) 0.64730(13) 0.5993(8) 0.0441(17) Uani 1 1 d . U . . .
N15 N 0.8884(10) 0.53426(12) 0.8870(8) 0.0441(17) Uani 1 1 d . U . . .
N16 N 1.0292(9) 0.64747(12) 0.8698(8) 0.0428(17) Uani 1 1 d . U . . .
C65 C 0.6135(13) 0.50746(18) 0.9197(12) 0.057(2) Uani 1 1 d . U . . .
H65 H 0.623267 0.495694 0.877552 0.068 Uiso 1 1 calc R U . . .
C66 C 0.5747(15) 0.50573(19) 1.0191(12) 0.063(2) Uani 1 1 d . U . . .
H66 H 0.552963 0.492775 1.040676 0.076 Uiso 1 1 calc R U . . .
C67 C 0.5697(16) 0.52201(19) 1.0787(13) 0.064(2) Uani 1 1 d . U . . .
H67 H 0.555241 0.520208 1.151187 0.077 Uiso 1 1 calc R U . . .
C68 C 0.5841(14) 0.54234(18) 1.0454(11) 0.0537(19) Uani 1 1 d . U . . .
C69 C 0.6224(12) 0.54301(16) 0.9486(11) 0.050(2) Uani 1 1 d . U . . .
H69 H 0.640330 0.555936 0.923325 0.059 Uiso 1 1 calc R U . . .
C70 C 0.5798(13) 0.55931(18) 1.1085(11) 0.054(2) Uani 1 1 d . U . . .
C71 C 0.5712(13) 0.57649(18) 1.1540(11) 0.052(2) Uani 1 1 d . U . . .
C72 C 0.5724(12) 0.59562(19) 1.2022(11) 0.0500(19) Uani 1 1 d . U . . .
C73 C 0.5439(11) 0.59975(19) 1.3026(10) 0.048(2) Uani 1 1 d . U . . .
H73 H 0.519392 0.589041 1.341843 0.058 Uiso 1 1 calc R U . . .
C74 C 0.5517(11) 0.61968(18) 1.3441(10) 0.050(2) Uani 1 1 d . U . . .
H74 H 0.532626 0.622279 1.413081 0.060 Uiso 1 1 calc R U . . .
C75 C 0.5847(11) 0.63566(19) 1.2932(9) 0.0456(19) Uani 1 1 d . U . . .
H75 H 0.583337 0.649152 1.322424 0.055 Uiso 1 1 calc R U . . .
C76 C 0.6221(11) 0.63212(18) 1.1941(10) 0.0446(18) Uani 1 1 d . U . . .
C77 C 0.6093(11) 0.61218(17) 1.1463(10) 0.0479(19) Uani 1 1 d . U . . .
H77 H 0.625316 0.609610 1.075349 0.058 Uiso 1 1 calc R U . . .
C78 C 0.6546(11) 0.64773(17) 1.1357(10) 0.0438(18) Uani 1 1 d . U . . .
C79 C 0.7007(11) 0.66069(18) 1.0885(10) 0.0471(18) Uani 1 1 d . U . . .
C80 C 0.7520(13) 0.67366(18) 1.0275(11) 0.0517(19) Uani 1 1 d . U . . .
C81 C 0.7805(11) 0.66493(18) 0.9351(10) 0.0440(18) Uani 1 1 d . U . . .
H81 H 0.762042 0.650816 0.915584 0.053 Uiso 1 1 calc R U . . .
C82 C 0.8579(13) 0.69647(19) 0.9058(12) 0.058(2) Uani 1 1 d . U . . .
H82 H 0.903400 0.704459 0.871541 0.069 Uiso 1 1 calc R U . . .
C83 C 0.8194(15) 0.7052(2) 0.9836(13) 0.066(2) Uani 1 1 d . U . . .
H83 H 0.823142 0.719694 0.990059 0.079 Uiso 1 1 calc R U . . .
C84 C 0.7730(14) 0.69432(19) 1.0578(12) 0.060(2) Uani 1 1 d . U . . .
H84 H 0.757471 0.700526 1.122488 0.072 Uiso 1 1 calc R U . . .
C85 C 0.4314(13) 0.50836(18) 0.5922(12) 0.057(2) Uani 1 1 d . U . . .
H85 H 0.481916 0.496520 0.634113 0.069 Uiso 1 1 calc R U . . .
C86 C 0.2962(13) 0.50642(18) 0.5094(12) 0.059(2) Uani 1 1 d . U . . .
H86 H 0.252597 0.493716 0.502162 0.071 Uiso 1 1 calc R U . . .
C87 C 0.2275(14) 0.52231(17) 0.4402(13) 0.061(2) Uani 1 1 d . U . . .
H87 H 0.136040 0.520573 0.378110 0.073 Uiso 1 1 calc R U . . .
C88 C 0.2898(13) 0.54280(17) 0.4571(12) 0.055(2) Uani 1 1 d . U . . .
C89 C 0.4283(13) 0.54314(17) 0.5508(12) 0.053(2) Uani 1 1 d . U . . .
H89 H 0.475402 0.555736 0.567697 0.064 Uiso 1 1 calc R U . . .
C90 C 0.2219(13) 0.56015(18) 0.3910(12) 0.058(2) Uani 1 1 d . U . . .
C91 C 0.1729(13) 0.57647(18) 0.3364(12) 0.057(2) Uani 1 1 d . U . . .
C92 C 0.1210(12) 0.59555(18) 0.2844(11) 0.050(2) Uani 1 1 d . U . . .
C93 C -0.0061(12) 0.59924(18) 0.1829(11) 0.052(2) Uani 1 1 d . U . . .
H93 H -0.065567 0.588011 0.146985 0.062 Uiso 1 1 calc R U . . .
C94 C -0.0502(12) 0.61841(17) 0.1316(10) 0.049(2) Uani 1 1 d . U . . .
H94 H -0.137091 0.620496 0.060889 0.058 Uiso 1 1 calc R U . . .
C95 C 0.0408(11) 0.63503(18) 0.1897(10) 0.0445(19) Uani 1 1 d . U . . .
H95 H 0.012987 0.648488 0.157846 0.053 Uiso 1 1 calc R U . . .
C96 C 0.1684(11) 0.63201(17) 0.2912(10) 0.0415(18) Uani 1 1 d . U . . .
C97 C 0.2101(11) 0.61183(17) 0.3408(11) 0.0465(19) Uani 1 1 d . U . . .
H97 H 0.296984 0.609504 0.411076 0.056 Uiso 1 1 calc R U . . .
C98 C 0.2613(10) 0.64805(17) 0.3439(10) 0.0424(18) Uani 1 1 d . U . . .
C99 C 0.3478(11) 0.66028(17) 0.3900(10) 0.0446(19) Uani 1 1 d . U . . .
C100 C 0.4640(12) 0.67403(17) 0.4595(11) 0.049(2) Uani 1 1 d . U . . .
C101 C 0.5854(11) 0.66554(17) 0.5489(10) 0.0441(19) Uani 1 1 d . U . . .
H101 H 0.589236 0.651599 0.573207 0.053 Uiso 1 1 calc R U . . .
C102 C 0.6975(13) 0.69686(18) 0.5776(12) 0.057(2) Uani 1 1 d . U . . .
H102 H 0.777186 0.704573 0.624445 0.069 Uiso 1 1 calc R U . . .
C103 C 0.5871(14) 0.7054(2) 0.4894(13) 0.070(3) Uani 1 1 d . U . . .
H103 H 0.591410 0.719180 0.466497 0.083 Uiso 1 1 calc R U . . .
C104 C 0.4594(13) 0.69507(18) 0.4248(12) 0.064(3) Uani 1 1 d . U . . .
H104 H 0.379318 0.701704 0.364623 0.077 Uiso 1 1 calc R U . . .
C105 C 0.7525(13) 0.51861(17) 0.5355(11) 0.054(2) Uani 1 1 d . U . . .
H105 H 0.718925 0.505602 0.541962 0.064 Uiso 1 1 calc R U . . .
C106 C 0.8025(14) 0.52079(17) 0.4557(12) 0.054(2) Uani 1 1 d . U . . .
H106 H 0.820318 0.509022 0.419030 0.065 Uiso 1 1 calc R U . . .
C107 C 0.8299(13) 0.54033(18) 0.4241(11) 0.053(2) Uani 1 1 d . U . . .
H107 H 0.856850 0.542396 0.359941 0.063 Uiso 1 1 calc R U . . .
C108 C 0.8150(12) 0.55617(17) 0.4924(10) 0.0470(18) Uani 1 1 d . U . . .
C109 C 0.7680(12) 0.55276(16) 0.5793(10) 0.0444(19) Uani 1 1 d . U . . .
H109 H 0.750411 0.563989 0.620148 0.053 Uiso 1 1 calc R U . . .
C110 C 0.8507(12) 0.57748(16) 0.4825(9) 0.0438(18) Uani 1 1 d . U . . .
C111 C 0.8750(11) 0.59499(16) 0.4867(9) 0.0435(18) Uani 1 1 d . U . . .
C112 C 0.8986(12) 0.61633(16) 0.5006(10) 0.0438(17) Uani 1 1 d . U . . .
C113 C 0.8657(11) 0.62711(15) 0.5806(10) 0.0435(18) Uani 1 1 d . U . . .
H113 H 0.825864 0.620117 0.624443 0.052 Uiso 1 1 calc R U . . .
C114 C 0.9374(12) 0.65788(16) 0.5311(10) 0.0456(19) Uani 1 1 d . U . . .
H114 H 0.954715 0.672106 0.545940 0.055 Uiso 1 1 calc R U . . .
C115 C 0.9629(13) 0.64791(18) 0.4396(11) 0.052(2) Uani 1 1 d . U . . .
H115 H 0.987114 0.655381 0.384628 0.063 Uiso 1 1 calc R U . . .
C116 C 0.9518(12) 0.62716(17) 0.4322(10) 0.050(2) Uani 1 1 d . U . . .
H116 H 0.980415 0.619871 0.379961 0.061 Uiso 1 1 calc R U . . .
C117 C 0.9537(13) 0.51922(17) 0.9593(11) 0.054(2) Uani 1 1 d . U . . .
H117 H 0.912959 0.506189 0.949226 0.065 Uiso 1 1 calc R U . . .
C118 C 1.0831(14) 0.52241(18) 1.0510(12) 0.059(3) Uani 1 1 d . U . . .
H118 H 1.132528 0.511489 1.106574 0.071 Uiso 1 1 calc R U . . .
C119 C 1.1439(14) 0.54117(19) 1.0646(12) 0.059(3) Uani 1 1 d . U . . .
H119 H 1.235613 0.543008 1.125598 0.071 Uiso 1 1 calc R U . . .
C120 C 1.0683(13) 0.55740(17) 0.9874(11) 0.053(2) Uani 1 1 d . U . . .
C121 C 0.9385(12) 0.55269(16) 0.9045(10) 0.0452(19) Uani 1 1 d . U . . .
H121 H 0.880410 0.563517 0.856052 0.054 Uiso 1 1 calc R U . . .
C122 C 1.1127(11) 0.57882(18) 0.9976(10) 0.048(2) Uani 1 1 d . U . . .
C123 C 1.1327(11) 0.59565(17) 0.9880(10) 0.0452(19) Uani 1 1 d . U . . .
C124 C 1.1423(11) 0.61663(16) 0.9728(10) 0.0459(19) Uani 1 1 d . U . . .
C125 C 1.0258(11) 0.62789(15) 0.8892(9) 0.0409(18) Uani 1 1 d . U . . .
H125 H 0.942634 0.620915 0.845910 0.049 Uiso 1 1 calc R U . . .
C126 C 1.1404(11) 0.65866(16) 0.9395(10) 0.045(2) Uani 1 1 d . U . . .
H126 H 1.138568 0.673072 0.928608 0.054 Uiso 1 1 calc R U . . .
C127 C 1.2621(12) 0.64866(18) 1.0306(12) 0.055(2) Uani 1 1 d . U . . .
H127 H 1.339768 0.656515 1.082708 0.067 Uiso 1 1 calc R U . . .
C128 C 1.2656(12) 0.62786(17) 1.0420(11) 0.052(2) Uani 1 1 d . U . . .
H128 H 1.347491 0.620949 1.094241 0.062 Uiso 1 1 calc R U . . .
F1 F 0.0522(12) 0.3642(2) 0.1434(9) 0.119(3) Uani 1 1 d D U . . .
F2 F -0.0702(8) 0.36477(12) 0.2542(8) 0.0673(18) Uani 1 1 d D U . . .
F3 F 0.1601(10) 0.36484(18) 0.3704(10) 0.113(3) Uani 1 1 d D U . . .
F4 F 0.0451(9) 0.33770(14) 0.2527(10) 0.099(3) Uani 1 1 d D U . . .
B1 B 0.0492(13) 0.3592(2) 0.2571(12) 0.072(3) Uani 1 1 d D U . . .
F5 F 0.7148(12) 0.26395(17) 0.5937(14) 0.150(4) Uani 1 1 d D U . . .
F6 F 0.6307(14) 0.2691(2) 0.7275(13) 0.170(5) Uani 1 1 d D U . . .
F7 F 0.6839(11) 0.23797(14) 0.6930(11) 0.114(3) Uani 1 1 d D U . . .
F8 F 0.5092(12) 0.25311(18) 0.5495(12) 0.143(4) Uani 1 1 d D U . . .
B2 B 0.6363(17) 0.2563(3) 0.6413(17) 0.127(4) Uani 1 1 d D U . . .
F9 F 0.2140(15) 0.27174(17) 0.8122(15) 0.168(5) Uani 1 1 d D U . . .
F10 F 0.3996(14) 0.2610(2) 0.9531(15) 0.169(5) Uani 1 1 d D U . . .
F11 F 0.2114(15) 0.25332(19) 0.9618(14) 0.155(4) Uani 1 1 d D U . . .
F12 F 0.2600(11) 0.23821(13) 0.8250(12) 0.117(3) Uani 1 1 d D U . . .
B3 B 0.2686(19) 0.2556(2) 0.8881(18) 0.138(4) Uani 1 1 d D U . . .
F13 F 0.8036(7) 0.45004(12) 0.7552(8) 0.077(2) Uani 1 1 d D U . . .
F14 F 0.8136(13) 0.47492(16) 0.8760(12) 0.124(3) Uani 1 1 d D U . . .
F15 F 0.8987(9) 0.47984(13) 0.7483(10) 0.095(3) Uani 1 1 d D U . . .
F16 F 0.6807(11) 0.47723(19) 0.6670(14) 0.170(5) Uani 1 1 d D U . . .
B4 B 0.7974(15) 0.4703(2) 0.7559(16) 0.090(3) Uani 1 1 d D U . . .
F17 F 0.2949(11) 0.49073(15) 0.2596(12) 0.122(4) Uani 1 1 d D U . . .
F18 F 0.5213(12) 0.4895(2) 0.3354(15) 0.181(5) Uani 1 1 d D U . . .
F19 F 0.4096(12) 0.51821(14) 0.2705(12) 0.123(3) Uani 1 1 d D U . . .
F20 F 0.3853(13) 0.49257(19) 0.1297(14) 0.151(4) Uani 1 1 d D U . . .
B5 B 0.4014(17) 0.4975(2) 0.2475(19) 0.133(4) Uani 1 1 d D U . . .
F21 F 0.8155(12) 0.48117(17) 0.2383(12) 0.132(4) Uani 1 1 d D U . . .
F22 F 0.9978(12) 0.48967(17) 0.3930(12) 0.126(3) Uani 1 1 d D U . . .
F23 F 0.9097(10) 0.51062(11) 0.2362(11) 0.106(3) Uani 1 1 d D U . . .
F24 F 1.0132(14) 0.4822(2) 0.2241(13) 0.150(4) Uani 1 1 d D U . . .
B6 B 0.9267(17) 0.4907(2) 0.2545(19) 0.107(4) Uani 1 1 d D U . . .
F25 F 0.5542(12) 0.5964(2) 0.6390(11) 0.141(4) Uani 1 1 d D U . . .
F26 F 0.6678(11) 0.59562(19) 0.8508(9) 0.126(4) Uani 1 1 d D U . . .
F27 F 0.6794(11) 0.62208(15) 0.7393(9) 0.109(3) Uani 1 1 d D U . . .
F28 F 0.7761(8) 0.59337(11) 0.7405(7) 0.073(2) Uani 1 1 d D U . . .
B7 B 0.6693(15) 0.6014(2) 0.7432(13) 0.091(3) Uani 1 1 d D U . . .
F29 F 0.0275(14) 0.6950(2) 0.7260(17) 0.166(4) Uani 1 1 d D U . . .
F30 F 0.1268(18) 0.7120(3) 0.865(2) 0.196(5) Uani 1 1 d D U . . .
F31 F -0.0384(17) 0.7242(2) 0.7320(19) 0.188(5) Uani 1 1 d D U . . .
F32 F 0.1490(17) 0.7226(2) 0.7175(19) 0.192(6) Uani 1 1 d D U . . .
B8 B 0.060(2) 0.7137(3) 0.737(3) 0.183(5) Uani 1 1 d D U . . .

loop_
_atom_site_aniso_label
_atom_site_aniso_U_11
_atom_site_aniso_U_22
_atom_site_aniso_U_33
_atom_site_aniso_U_23
_atom_site_aniso_U_13
_atom_site_aniso_U_12
Pd1 0.0355(3) 0.0314(3) 0.0262(3) -0.0002(2) 0.0151(2) 0.0031(3)
Pd2 0.0469(4) 0.0293(3) 0.0433(4) 0.0007(3) 0.0260(3) 0.0006(3)
N1 0.045(4) 0.038(3) 0.039(3) -0.002(3) 0.021(3) 0.005(3)
N2 0.055(4) 0.029(3) 0.055(4) -0.003(3) 0.033(3) 0.000(3)
N3 0.045(4) 0.039(3) 0.034(3) -0.010(3) 0.019(3) 0.005(3)
N4 0.067(4) 0.030(3) 0.061(4) 0.000(3) 0.037(3) 0.002(3)
N5 0.035(3) 0.040(3) 0.031(3) -0.003(3) 0.018(3) -0.002(3)
N6 0.053(3) 0.038(3) 0.046(3) 0.004(3) 0.029(3) 0.001(3)
N7 0.040(3) 0.036(3) 0.038(3) 0.003(3) 0.023(3) 0.006(3)
N8 0.060(4) 0.034(3) 0.045(3) -0.006(3) 0.024(3) 0.003(3)
C1 0.048(4) 0.038(4) 0.046(4) 0.005(3) 0.009(3) 0.006(3)
C2 0.050(4) 0.043(4) 0.050(4) 0.013(3) 0.009(4) 0.004(3)
C3 0.048(4) 0.044(4) 0.045(4) 0.009(3) 0.016(3) 0.009(3)
C4 0.043(3) 0.044(3) 0.039(3) 0.001(3) 0.020(3) 0.010(3)
C5 0.042(4) 0.033(3) 0.035(3) -0.001(3) 0.020(3) 0.010(3)
C6 0.046(4) 0.043(4) 0.039(3) 0.001(3) 0.019(3) 0.008(3)
C7 0.040(4) 0.045(4) 0.033(3) 0.004(3) 0.014(3) 0.009(3)
C8 0.040(3) 0.047(3) 0.027(3) 0.001(3) 0.013(3) 0.009(3)
C9 0.035(4) 0.053(4) 0.027(3) 0.012(3) 0.012(3) 0.014(3)
C10 0.035(4) 0.062(4) 0.035(4) 0.006(3) 0.015(3) 0.009(3)
C11 0.040(4) 0.059(4) 0.041(4) -0.004(3) 0.016(3) 0.003(4)
C12 0.043(4) 0.053(4) 0.039(3) -0.001(3) 0.017(3) 0.006(3)
C13 0.039(4) 0.046(4) 0.032(3) -0.002(3) 0.010(3) 0.009(3)
C14 0.048(4) 0.049(4) 0.045(4) -0.008(3) 0.017(3) 0.002(3)
C15 0.050(4) 0.046(4) 0.049(4) -0.004(3) 0.015(4) -0.002(3)
C16 0.051(4) 0.042(4) 0.054(4) -0.003(3) 0.023(3) 0.003(3)
C17 0.054(4) 0.035(4) 0.054(4) -0.006(3) 0.025(3) 0.000(3)
C18 0.055(4) 0.036(4) 0.069(5) 0.000(4) 0.028(4) 0.002(4)
C19 0.061(5) 0.043(4) 0.080(5) 0.004(4) 0.017(4) 0.001(4)
C20 0.055(5) 0.046(4) 0.071(5) 0.000(4) 0.017(4) 0.002(4)
C21 0.062(4) 0.046(4) 0.042(4) -0.010(3) 0.027(3) -0.001(4)
C22 0.063(5) 0.051(4) 0.046(4) -0.012(3) 0.031(3) -0.005(4)
C23 0.060(4) 0.052(4) 0.045(4) -0.010(3) 0.028(3) -0.002(4)
C24 0.048(4) 0.047(4) 0.034(3) -0.002(3) 0.020(3) 0.005(3)
C25 0.044(4) 0.040(4) 0.029(3) -0.003(3) 0.012(3) 0.011(3)
C26 0.046(4) 0.050(4) 0.034(3) -0.005(3) 0.017(3) 0.003(3)
C27 0.047(4) 0.050(4) 0.033(3) -0.004(3) 0.020(3) 0.001(3)
C28 0.046(4) 0.049(4) 0.032(3) 0.000(3) 0.018(3) 0.005(3)
C29 0.042(4) 0.048(4) 0.034(3) -0.003(3) 0.019(3) 0.004(3)
C30 0.048(4) 0.057(4) 0.037(4) -0.004(3) 0.024(3) 0.006(4)
C31 0.052(4) 0.053(4) 0.043(4) 0.000(3) 0.026(3) 0.005(4)
C32 0.054(4) 0.056(4) 0.046(3) 0.001(3) 0.028(3) 0.006(3)
C33 0.049(4) 0.049(4) 0.038(3) -0.003(3) 0.025(3) 0.007(3)
C34 0.057(4) 0.054(4) 0.051(4) 0.002(3) 0.034(4) 0.008(4)
C35 0.063(5) 0.052(4) 0.058(4) 0.001(4) 0.035(4) 0.009(4)
C36 0.068(4) 0.049(4) 0.062(4) 0.000(3) 0.041(3) 0.004(4)
C37 0.064(5) 0.036(4) 0.058(4) -0.003(3) 0.039(4) 0.002(4)
C38 0.077(5) 0.034(4) 0.065(4) 0.004(3) 0.048(4) -0.002(4)
C39 0.083(5) 0.047(4) 0.067(4) 0.003(4) 0.051(4) 0.001(4)
C40 0.077(5) 0.049(4) 0.063(4) 0.003(4) 0.045(4) 0.001(4)
C41 0.039(4) 0.048(4) 0.045(4) -0.007(3) 0.013(3) -0.004(3)
C42 0.035(4) 0.051(4) 0.046(4) -0.001(3) 0.014(3) -0.003(3)
C43 0.036(4) 0.049(4) 0.046(4) -0.003(3) 0.012(3) 0.001(3)
C44 0.036(3) 0.040(3) 0.029(3) -0.004(3) 0.018(3) 0.001(3)
C45 0.041(4) 0.038(3) 0.029(3) 0.000(3) 0.015(3) -0.003(3)
C46 0.039(4) 0.043(3) 0.031(3) 0.004(3) 0.011(3) 0.001(3)
C47 0.044(4) 0.041(3) 0.036(3) 0.006(3) 0.016(3) 0.003(3)
C48 0.050(4) 0.041(3) 0.039(3) 0.003(3) 0.023(3) 0.001(3)
C49 0.052(4) 0.036(3) 0.038(3) 0.007(3) 0.023(3) 0.007(3)
C50 0.060(4) 0.042(4) 0.052(4) 0.009(3) 0.026(4) 0.002(4)
C51 0.061(5) 0.050(4) 0.059(4) 0.012(4) 0.017(4) 0.006(4)
C52 0.055(4) 0.049(4) 0.054(4) 0.008(4) 0.016(4) 0.006(4)
C53 0.051(4) 0.045(4) 0.036(3) -0.001(3) 0.029(3) 0.000(3)
C54 0.056(4) 0.048(4) 0.042(4) 0.002(3) 0.035(3) -0.003(3)
C55 0.056(4) 0.045(4) 0.039(3) 0.000(3) 0.031(3) 0.000(3)
C56 0.047(4) 0.039(3) 0.029(3) 0.001(3) 0.024(3) 0.002(3)
C57 0.041(4) 0.036(3) 0.034(3) 0.002(3) 0.022(3) 0.009(3)
C58 0.053(4) 0.041(3) 0.037(3) 0.001(3) 0.026(3) 0.006(3)
C59 0.055(4) 0.040(3) 0.039(4) -0.002(3) 0.026(3) 0.003(3)
C60 0.058(4) 0.039(3) 0.039(3) -0.006(3) 0.026(3) -0.002(3)
C61 0.059(4) 0.037(3) 0.035(3) -0.008(3) 0.025(3) 0.000(3)
C62 0.063(5) 0.037(4) 0.049(4) -0.005(3) 0.033(3) 0.003(4)
C63 0.070(5) 0.040(4) 0.051(4) -0.003(3) 0.034(4) 0.000(4)
C64 0.067(5) 0.045(4) 0.046(4) -0.007(3) 0.034(4) -0.001(4)
Pd3 0.0595(5) 0.0335(3) 0.0427(4) 0.0018(3) 0.0299(4) 0.0019(3)
Pd4 0.0441(4) 0.0367(3) 0.0357(3) 0.0009(3) 0.0215(3) 0.0030(3)
N9 0.064(4) 0.035(3) 0.058(4) 0.005(3) 0.038(3) 0.008(3)
N10 0.049(3) 0.045(3) 0.054(3) 0.011(3) 0.031(3) 0.005(3)
N11 0.063(4) 0.036(3) 0.061(4) -0.006(3) 0.033(3) -0.002(3)
N12 0.047(4) 0.042(4) 0.054(4) 0.008(3) 0.027(3) 0.006(3)
N13 0.061(4) 0.041(3) 0.042(3) 0.004(3) 0.029(3) 0.003(3)
N14 0.055(4) 0.038(3) 0.043(3) 0.007(3) 0.026(3) -0.001(3)
N15 0.060(4) 0.038(3) 0.040(3) 0.004(3) 0.029(3) 0.009(3)
N16 0.049(4) 0.038(3) 0.037(3) 0.000(3) 0.017(3) 0.008(3)
C65 0.078(5) 0.041(4) 0.062(4) 0.004(4) 0.043(4) 0.000(4)
C66 0.087(5) 0.049(4) 0.063(4) 0.005(4) 0.044(4) -0.003(4)
C67 0.088(5) 0.052(4) 0.060(4) 0.004(4) 0.042(4) -0.004(4)
C68 0.075(4) 0.045(4) 0.051(4) 0.003(3) 0.038(3) 0.000(4)
C69 0.068(5) 0.035(4) 0.053(4) 0.004(3) 0.035(4) 0.002(4)
C70 0.070(5) 0.051(4) 0.052(4) 0.005(3) 0.038(4) 0.004(4)
C71 0.063(5) 0.055(4) 0.048(4) 0.005(3) 0.034(4) 0.005(4)
C72 0.053(4) 0.061(4) 0.043(3) -0.002(3) 0.028(3) 0.006(3)
C73 0.048(4) 0.064(4) 0.039(4) 0.002(3) 0.025(3) 0.003(4)
C74 0.047(4) 0.068(4) 0.039(4) -0.005(3) 0.024(3) 0.008(4)
C75 0.042(4) 0.063(4) 0.035(3) -0.006(3) 0.020(3) 0.007(4)
C76 0.040(4) 0.059(4) 0.036(3) -0.003(3) 0.019(3) 0.009(3)
C77 0.045(4) 0.060(4) 0.041(4) -0.001(3) 0.022(3) 0.009(4)
C78 0.042(4) 0.053(4) 0.039(4) -0.010(3) 0.022(3) 0.006(3)
C79 0.047(4) 0.054(4) 0.044(4) -0.008(3) 0.025(3) 0.009(4)
C80 0.055(4) 0.054(4) 0.052(4) -0.004(3) 0.031(3) 0.007(3)
C81 0.046(4) 0.045(4) 0.053(4) 0.007(3) 0.033(3) 0.008(3)
C82 0.067(5) 0.052(4) 0.063(4) 0.005(4) 0.038(4) 0.002(4)
C83 0.077(5) 0.057(5) 0.067(5) -0.005(4) 0.036(4) 0.002(4)
C84 0.070(5) 0.059(4) 0.058(4) -0.010(4) 0.037(4) 0.004(4)
C85 0.068(5) 0.038(4) 0.063(4) -0.001(4) 0.029(4) -0.003(4)
C86 0.067(5) 0.040(4) 0.068(5) -0.006(4) 0.029(4) -0.004(4)
C87 0.063(5) 0.042(4) 0.071(5) -0.002(4) 0.026(4) 0.001(4)
C88 0.060(4) 0.039(4) 0.062(4) -0.003(3) 0.025(4) 0.002(3)
C89 0.063(4) 0.035(4) 0.061(4) -0.003(3) 0.029(4) -0.001(3)
C90 0.061(5) 0.044(4) 0.058(4) -0.004(4) 0.019(4) 0.001(4)
C91 0.058(5) 0.045(4) 0.058(4) -0.003(4) 0.019(4) 0.001(4)
C92 0.049(4) 0.048(4) 0.053(4) -0.004(3) 0.025(3) 0.007(3)
C93 0.049(4) 0.055(4) 0.051(4) -0.002(4) 0.023(3) 0.008(4)
C94 0.043(4) 0.059(4) 0.040(4) 0.006(3) 0.017(3) 0.008(3)
C95 0.039(4) 0.055(4) 0.040(4) 0.012(3) 0.019(3) 0.008(3)
C96 0.034(3) 0.052(4) 0.045(3) 0.012(3) 0.025(3) 0.007(3)
C97 0.040(4) 0.053(4) 0.049(4) 0.005(3) 0.023(3) 0.003(3)
C98 0.035(4) 0.053(4) 0.045(4) 0.016(3) 0.024(3) 0.014(3)
C99 0.041(4) 0.048(4) 0.047(4) 0.011(3) 0.023(3) 0.013(3)
C100 0.048(4) 0.047(4) 0.048(4) 0.008(3) 0.020(3) 0.008(3)
C101 0.047(4) 0.041(4) 0.047(4) 0.005(3) 0.025(3) 0.006(3)
C102 0.052(4) 0.044(4) 0.065(4) 0.012(4) 0.020(4) 0.002(4)
C103 0.063(5) 0.045(4) 0.072(5) 0.015(4) 0.009(4) 0.002(4)
C104 0.057(5) 0.046(4) 0.062(5) 0.014(4) 0.007(4) 0.007(4)
C105 0.067(5) 0.038(4) 0.055(4) 0.000(3) 0.029(4) 0.006(4)
C106 0.069(5) 0.039(4) 0.053(4) -0.004(3) 0.028(4) 0.006(4)
C107 0.069(5) 0.048(4) 0.047(4) -0.002(3) 0.032(4) 0.005(4)
C108 0.061(4) 0.044(3) 0.044(3) 0.001(3) 0.031(3) 0.004(3)
C109 0.060(4) 0.038(4) 0.043(4) 0.008(3) 0.030(3) 0.004(3)
C110 0.060(4) 0.045(3) 0.038(3) -0.003(3) 0.032(3) 0.004(3)
C111 0.055(4) 0.049(3) 0.038(3) -0.001(3) 0.031(3) 0.004(3)
C112 0.054(4) 0.046(3) 0.040(3) 0.002(3) 0.029(3) 0.001(3)
C113 0.053(4) 0.039(4) 0.041(4) 0.005(3) 0.025(3) -0.002(3)
C114 0.058(4) 0.041(4) 0.044(4) 0.006(3) 0.030(3) -0.001(3)
C115 0.068(5) 0.050(4) 0.046(4) 0.006(3) 0.033(4) 0.002(4)
C116 0.065(5) 0.051(4) 0.044(4) 0.003(3) 0.033(3) -0.001(4)
C117 0.069(5) 0.041(4) 0.050(4) 0.004(3) 0.025(4) 0.006(4)
C118 0.068(5) 0.041(4) 0.054(4) 0.012(4) 0.017(4) 0.009(4)
C119 0.066(5) 0.046(4) 0.056(4) 0.014(4) 0.021(4) 0.009(4)
C120 0.059(4) 0.045(3) 0.050(4) 0.011(3) 0.022(3) 0.009(3)
C121 0.058(4) 0.041(4) 0.043(4) 0.008(3) 0.029(3) 0.009(3)
C122 0.046(4) 0.053(4) 0.047(4) 0.007(4) 0.023(3) 0.008(4)
C123 0.043(4) 0.051(4) 0.041(4) 0.003(3) 0.020(3) 0.009(3)
C124 0.045(4) 0.046(3) 0.041(3) 0.009(3) 0.016(3) 0.006(3)
C125 0.044(4) 0.039(3) 0.035(3) 0.002(3) 0.015(3) 0.003(3)
C126 0.053(4) 0.041(4) 0.042(4) -0.003(3) 0.023(3) 0.003(3)
C127 0.051(4) 0.050(4) 0.051(4) 0.005(4) 0.013(4) 0.001(4)
C128 0.047(4) 0.049(4) 0.045(4) 0.008(3) 0.010(3) 0.004(3)
F1 0.127(7) 0.168(8) 0.079(5) -0.007(6) 0.064(5) -0.015(7)
F2 0.068(4) 0.067(4) 0.088(5) -0.008(3) 0.054(4) -0.010(3)
F3 0.087(6) 0.149(8) 0.087(6) -0.005(6) 0.030(5) -0.024(6)
F4 0.092(6) 0.082(5) 0.124(7) -0.023(5) 0.053(5) 0.002(4)
B1 0.078(5) 0.092(6) 0.073(5) -0.026(5) 0.057(5) -0.006(5)
F5 0.124(8) 0.098(7) 0.196(10) 0.021(7) 0.049(7) -0.032(6)
F6 0.153(9) 0.128(8) 0.157(9) -0.040(7) 0.017(7) 0.034(7)
F7 0.104(7) 0.075(5) 0.146(8) -0.017(5) 0.045(6) -0.012(5)
F8 0.119(7) 0.103(7) 0.151(9) -0.025(6) 0.020(7) -0.017(6)
B2 0.113(7) 0.087(7) 0.151(8) -0.018(6) 0.038(6) -0.011(6)
F9 0.202(11) 0.077(6) 0.214(11) 0.009(7) 0.089(9) 0.007(7)
F10 0.159(9) 0.112(8) 0.224(12) -0.037(8) 0.080(9) -0.026(7)
F11 0.179(10) 0.128(8) 0.197(10) -0.028(7) 0.120(8) -0.026(8)
F12 0.125(7) 0.059(5) 0.176(9) 0.000(5) 0.080(7) -0.001(5)
B3 0.157(8) 0.087(7) 0.191(9) -0.014(6) 0.101(7) -0.015(7)
F13 0.055(4) 0.067(4) 0.112(6) -0.011(4) 0.043(4) -0.003(3)
F14 0.151(8) 0.093(6) 0.157(8) -0.015(6) 0.099(7) 0.000(6)
F15 0.096(6) 0.072(5) 0.120(7) 0.026(5) 0.055(5) 0.003(5)
F16 0.098(7) 0.112(7) 0.232(10) 0.059(8) 0.024(8) -0.002(6)
B4 0.083(6) 0.069(6) 0.139(7) 0.012(6) 0.069(6) 0.014(5)
F17 0.101(6) 0.063(5) 0.194(10) 0.029(6) 0.064(7) 0.006(5)
F18 0.086(6) 0.134(8) 0.270(12) 0.055(9) 0.042(8) -0.013(6)
F19 0.124(7) 0.080(5) 0.171(9) 0.029(6) 0.075(7) -0.004(5)
F20 0.143(8) 0.115(7) 0.202(10) 0.016(8) 0.086(8) -0.032(7)
B5 0.106(7) 0.087(6) 0.200(9) 0.034(7) 0.069(7) -0.006(6)
F21 0.130(7) 0.085(6) 0.169(9) -0.009(6) 0.061(7) -0.031(6)
F22 0.144(8) 0.105(7) 0.159(8) -0.001(6) 0.095(7) -0.017(6)
F23 0.108(6) 0.044(4) 0.166(8) -0.026(5) 0.066(6) -0.001(4)
F24 0.153(9) 0.125(8) 0.183(10) -0.018(7) 0.089(8) 0.053(7)
B6 0.122(7) 0.067(6) 0.157(8) -0.019(6) 0.086(7) 0.001(6)
F25 0.112(7) 0.187(10) 0.100(7) -0.025(7) 0.033(6) -0.005(7)
F26 0.121(7) 0.180(9) 0.083(6) 0.021(6) 0.054(5) -0.030(7)
F27 0.125(7) 0.097(6) 0.112(7) 0.008(5) 0.063(6) 0.032(5)
F28 0.084(5) 0.064(4) 0.068(4) 0.011(3) 0.034(4) 0.004(4)
B7 0.097(6) 0.114(7) 0.075(6) 0.011(6) 0.051(5) -0.001(6)
F29 0.152(9) 0.111(7) 0.283(13) 0.017(8) 0.142(9) -0.006(6)
F30 0.169(9) 0.136(8) 0.295(12) 0.022(8) 0.121(9) 0.022(7)
F31 0.168(10) 0.124(8) 0.286(13) 0.062(8) 0.120(10) 0.021(7)
F32 0.162(10) 0.121(9) 0.296(14) 0.052(9) 0.113(11) -0.006(8)
B8 0.164(10) 0.114(8) 0.289(12) 0.044(9) 0.125(10) 0.005(7)

loop_
_atom_type_symbol
_atom_type_description
_atom_type_scat_dispersion_real
_atom_type_scat_dispersion_imag
_atom_type_scat_source
C C 0.0181 0.0091 'International Tables Vol C Tables 4.2.6.8 and 6.1.1.4'
H H 0.0000 0.0000 'International Tables Vol C Tables 4.2.6.8 and 6.1.1.4'
B B 0.0090 0.0039 'International Tables Vol C Tables 4.2.6.8 and 6.1.1.4'
F F 0.0727 0.0534 'International Tables Vol C Tables 4.2.6.8 and 6.1.1.4'
N N 0.0311 0.0180 'International Tables Vol C Tables 4.2.6.8 and 6.1.1.4'
Pd Pd 0.1215 3.9337 'International Tables Vol C Tables 4.2.6.8 and 6.1.1.4'

loop_
_exptl_crystal_face_index_h
_exptl_crystal_face_index_k
_exptl_crystal_face_index_l
_exptl_crystal_face_perp_dist
0 -1 0 0.0472
0 1 0 0.0278
0 0 1 0.0640
0 0 -1 0.0640
-1 0 0 0.0617
1 0 0 0.0617

loop_
_geom_angle_atom_site_label_1
_geom_angle_atom_site_label_2
_geom_angle_atom_site_label_3
_geom_angle
_geom_angle_site_symmetry_1
_geom_angle_site_symmetry_3
_geom_angle_publ_flag
N1 Pd1 N3 87.3(3) . . ?
N1 Pd1 N7 91.4(3) . . ?
N5 Pd1 N1 176.6(3) . . ?
N5 Pd1 N3 89.4(3) . . ?
N5 Pd1 N7 91.8(3) . . ?
N7 Pd1 N3 178.5(4) . . ?
N2 Pd2 N8 88.8(4) . . ?
N4 Pd2 N2 91.4(4) . . ?
N4 Pd2 N8 177.3(3) . . ?
N6 Pd2 N2 175.4(3) . . ?
N6 Pd2 N4 87.3(4) . . ?
N6 Pd2 N8 92.3(4) . . ?
C1 N1 Pd1 123.6(8) . . ?
C5 N1 Pd1 118.2(7) . . ?
C5 N1 C1 118.1(9) . . ?
C17 N2 Pd2 122.4(7) . . ?
C18 N2 Pd2 120.3(7) . . ?
C18 N2 C17 117.2(9) . . ?
C21 N3 Pd1 123.3(7) . . ?
C25 N3 Pd1 116.3(6) . . ?
C25 N3 C21 120.1(9) . . ?
C37 N4 Pd2 119.5(7) . . ?
C37 N4 C38 118.5(10) . . ?
C38 N4 Pd2 121.6(7) . . ?
C41 N5 Pd1 121.7(7) . . ?
C45 N5 Pd1 120.1(6) . . ?
C45 N5 C41 117.4(9) . . ?
C49 N6 Pd2 121.0(7) . . ?
C49 N6 C50 114.9(9) . . ?
C50 N6 Pd2 124.2(7) . . ?
C53 N7 Pd1 121.2(6) . . ?
C57 N7 Pd1 118.5(6) . . ?
C57 N7 C53 120.0(8) . . ?
C61 N8 Pd2 120.1(7) . . ?
C61 N8 C62 119.9(10) . . ?
C62 N8 Pd2 119.6(7) . . ?
N1 C1 H1 118.8 . . ?
N1 C1 C2 122.3(11) . . ?
C2 C1 H1 118.8 . . ?
C1 C2 H2 120.5 . . ?
C3 C2 C1 119.0(10) . . ?
C3 C2 H2 120.5 . . ?
C2 C3 H3 119.6 . . ?
C2 C3 C4 120.8(10) . . ?
C4 C3 H3 119.6 . . ?
C3 C4 C5 115.3(10) . . ?
C6 C4 C3 124.3(10) . . ?
C6 C4 C5 120.4(10) . . ?
N1 C5 C4 124.5(9) . . ?
N1 C5 H5 117.8 . . ?
C4 C5 H5 117.8 . . ?
C7 C6 C4 172.7(11) . . ?
C6 C7 C8 174.0(10) . . ?
C7 C8 C9 122.4(9) . . ?
C13 C8 C7 118.2(9) . . ?
C13 C8 C9 119.5(10) . . ?
C8 C9 H9 121.8 . . ?
C10 C9 C8 116.3(9) . . ?
C10 C9 H9 121.8 . . ?
C9 C10 H10 117.1 . . ?
C9 C10 C11 125.9(10) . . ?
C11 C10 H10 117.1 . . ?
C10 C11 H11 120.2 . . ?
C12 C11 C10 119.7(11) . . ?
C12 C11 H11 120.2 . . ?
C11 C12 C13 116.7(10) . . ?
C11 C12 C14 126.8(11) . . ?
C14 C12 C13 116.4(10) . . ?
C8 C13 C12 121.9(9) . . ?
C8 C13 H13 119.0 . . ?
C12 C13 H13 119.0 . . ?
C15 C14 C12 175.0(13) . . ?
C14 C15 C16 176.7(12) . . ?
C17 C16 C15 117.6(11) . . ?
C17 C16 C20 125.9(11) . . ?
C20 C16 C15 116.5(11) . . ?
N2 C17 H17 119.5 . . ?
C16 C17 N2 121.0(10) . . ?
C16 C17 H17 119.5 . . ?
N2 C18 H18 119.4 . . ?
C19 C18 N2 121.2(11) . . ?
C19 C18 H18 119.4 . . ?
C18 C19 H19 117.8 . . ?
C18 C19 C20 124.4(12) . . ?
C20 C19 H19 117.8 . . ?
C16 C20 C19 110.2(12) . . ?
C16 C20 H20 124.9 . . ?
C19 C20 H20 124.9 . . ?
N3 C21 H21 119.1 . . ?
N3 C21 C22 121.7(11) . . ?
C22 C21 H21 119.1 . . ?
C21 C22 H22 121.0 . . ?
C23 C22 C21 118.0(11) . . ?
C23 C22 H22 121.0 . . ?
C22 C23 H23 120.3 . . ?
C22 C23 C24 119.5(10) . . ?
C24 C23 H23 120.3 . . ?
C23 C24 C26 121.9(10) . . ?
C25 C24 C23 118.9(11) . . ?
C25 C24 C26 119.1(10) . . ?
N3 C25 C24 120.9(10) . . ?
N3 C25 H25 119.6 . . ?
C24 C25 H25 119.6 . . ?
C27 C26 C24 173.6(11) . . ?
C26 C27 C28 175.7(11) . . ?
C29 C28 C27 125.2(10) . . ?
C29 C28 C33 116.0(10) . . ?
C33 C28 C27 118.6(9) . . ?
C28 C29 H29 117.5 . . ?
C28 C29 C30 125.1(10) . . ?
C30 C29 H29 117.5 . . ?
C29 C30 H30 121.1 . . ?
C29 C30 C31 117.8(10) . . ?
C31 C30 H30 121.1 . . ?
C30 C31 H31 119.9 . . ?
C30 C31 C32 120.2(11) . . ?
C32 C31 H31 119.9 . . ?
C31 C32 C34 122.9(11) . . ?
C33 C32 C31 117.8(11) . . ?
C33 C32 C34 119.3(10) . . ?
C28 C33 H33 118.5 . . ?
C32 C33 C28 123.1(10) . . ?
C32 C33 H33 118.5 . . ?
C35 C34 C32 174.0(13) . . ?
C34 C35 C36 175.4(14) . . ?
C37 C36 C35 117.7(11) . . ?
C40 C36 C35 121.5(12) . . ?
C40 C36 C37 120.8(12) . . ?
N4 C37 C36 120.3(11) . . ?
N4 C37 H37 119.9 . . ?
C36 C37 H37 119.9 . . ?
N4 C38 H38 118.3 . . ?
C39 C38 N4 123.5(11) . . ?
C39 C38 H38 118.3 . . ?
C38 C39 H39 119.7 . . ?
C38 C39 C40 120.6(12) . . ?
C40 C39 H39 119.7 . . ?
C36 C40 C39 116.2(12) . . ?
C36 C40 H40 121.9 . . ?
C39 C40 H40 121.9 . . ?
N5 C41 H41 120.5 . . ?
C42 C41 N5 119.1(10) . . ?
C42 C41 H41 120.5 . . ?
C41 C42 H42 118.9 . . ?
C43 C42 C41 122.1(11) . . ?
C43 C42 H42 118.9 . . ?
C42 C43 H43 119.7 . . ?
C42 C43 C44 120.7(10) . . ?
C44 C43 H43 119.7 . . ?
C43 C44 C46 123.7(9) . . ?
C45 C44 C43 116.6(9) . . ?
C45 C44 C46 119.6(9) . . ?
N5 C45 C44 124.0(9) . . ?
N5 C45 H45 118.0 . . ?
C44 C45 H45 118.0 . . ?
C47 C46 C44 172.1(11) . . ?
C46 C47 C48 172.9(11) . . ?
C49 C48 C47 114.9(9) . . ?
C52 C48 C47 125.7(10) . . ?
C52 C48 C49 119.4(10) . . ?
N6 C49 C48 122.3(9) . . ?
N6 C49 H49 118.9 . . ?
C48 C49 H49 118.9 . . ?
N6 C50 H50 119.0 . . ?
C51 C50 N6 122.0(10) . . ?
C51 C50 H50 119.0 . . ?
C50 C51 H51 119.7 . . ?
C52 C51 C50 120.6(11) . . ?
C52 C51 H51 119.7 . . ?
C48 C52 H52 119.6 . . ?
C51 C52 C48 120.8(12) . . ?
C51 C52 H52 119.6 . . ?
N7 C53 H53 120.3 . . ?
C54 C53 N7 119.4(9) . . ?
C54 C53 H53 120.3 . . ?
C53 C54 H54 118.9 . . ?
C55 C54 C53 122.3(10) . . ?
C55 C54 H54 118.9 . . ?
C54 C55 H55 120.7 . . ?
C54 C55 C56 118.6(9) . . ?
C56 C55 H55 120.7 . . ?
C55 C56 C58 124.1(9) . . ?
C57 C56 C55 115.7(9) . . ?
C57 C56 C58 120.0(9) . . ?
N7 C57 C56 123.9(9) . . ?
N7 C57 H57 118.0 . . ?
C56 C57 H57 118.0 . . ?
C59 C58 C56 174.9(10) . . ?
C58 C59 C60 171.0(12) . . ?
C61 C60 C59 116.5(9) . . ?
C61 C60 C64 117.9(10) . . ?
C64 C60 C59 125.5(10) . . ?
N8 C61 C60 122.6(9) . . ?
N8 C61 H61 118.7 . . ?
C60 C61 H61 118.7 . . ?
N8 C62 H62 119.4 . . ?
N8 C62 C63 121.1(10) . . ?
C63 C62 H62 119.4 . . ?
C62 C63 H63 120.9 . . ?
C62 C63 C64 118.1(10) . . ?
C64 C63 H63 120.9 . . ?
C60 C64 C63 119.9(11) . . ?
C60 C64 H64 120.0 . . ?
C63 C64 H64 120.0 . . ?
N9 Pd3 N13 178.2(3) . . ?
N9 Pd3 N15 91.2(4) . . ?
N11 Pd3 N9 87.5(4) . . ?
N11 Pd3 N13 92.4(4) . . ?
N11 Pd3 N15 178.4(4) . . ?
N15 Pd3 N13 89.0(4) . . ?
N10 Pd4 N12 89.3(4) . . ?
N10 Pd4 N14 175.2(4) . . ?
N10 Pd4 N16 93.0(4) . . ?
N14 Pd4 N12 91.0(4) . . ?
N16 Pd4 N12 176.2(4) . . ?
N16 Pd4 N14 86.5(3) . . ?
C65 N9 Pd3 121.0(8) . . ?
C65 N9 C69 122.3(10) . . ?
C69 N9 Pd3 116.7(7) . . ?
C81 N10 Pd4 120.7(8) . . ?
C81 N10 C82 115.3(10) . . ?
C82 N10 Pd4 123.9(7) . . ?
C85 N11 Pd3 122.5(8) . . ?
C89 N11 Pd3 117.2(8) . . ?
C89 N11 C85 120.3(11) . . ?
C101 N12 Pd4 117.0(7) . . ?
C101 N12 C102 124.6(10) . . ?
C102 N12 Pd4 117.9(8) . . ?
C105 N13 Pd3 124.0(8) . . ?
C105 N13 C109 119.2(10) . . ?
C109 N13 Pd3 116.5(7) . . ?
C113 N14 Pd4 122.3(7) . . ?
C113 N14 C114 119.9(9) . . ?
C114 N14 Pd4 117.6(7) . . ?
C117 N15 Pd3 119.5(8) . . ?
C117 N15 C121 122.2(11) . . ?
C121 N15 Pd3 118.0(7) . . ?
C125 N16 Pd4 121.6(7) . . ?
C125 N16 C126 121.6(9) . . ?
C126 N16 Pd4 116.7(7) . . ?
N9 C65 H65 121.2 . . ?
N9 C65 C66 117.6(11) . . ?
C66 C65 H65 121.2 . . ?
C65 C66 H66 120.5 . . ?
C67 C66 C65 119.1(12) . . ?
C67 C66 H66 120.5 . . ?
C66 C67 H67 117.2 . . ?
C66 C67 C68 125.7(13) . . ?
C68 C67 H67 117.2 . . ?
C69 C68 C67 112.1(11) . . ?
C70 C68 C67 125.5(11) . . ?
C70 C68 C69 121.9(11) . . ?
N9 C69 C68 122.8(10) . . ?
N9 C69 H69 118.6 . . ?
C68 C69 H69 118.6 . . ?
C71 C70 C68 172.5(12) . . ?
C70 C71 C72 174.5(14) . . ?
C71 C72 C73 124.6(12) . . ?
C71 C72 C77 116.6(10) . . ?
C73 C72 C77 118.8(11) . . ?
C72 C73 H73 120.6 . . ?
C74 C73 C72 118.7(11) . . ?
C74 C73 H73 120.6 . . ?
C73 C74 H74 117.9 . . ?
C75 C74 C73 124.2(10) . . ?
C75 C74 H74 117.9 . . ?
C74 C75 H75 120.3 . . ?
C74 C75 C76 119.3(11) . . ?
C76 C75 H75 120.3 . . ?
C77 C76 C75 117.5(11) . . ?
C78 C76 C75 122.7(10) . . ?
C78 C76 C77 119.4(10) . . ?
C72 C77 H77 119.4 . . ?
C76 C77 C72 121.2(10) . . ?
C76 C77 H77 119.4 . . ?
C79 C78 C76 171.5(11) . . ?
C78 C79 C80 174.3(11) . . ?
C81 C80 C79 117.3(11) . . ?
C84 C80 C79 121.2(11) . . ?
C84 C80 C81 121.5(12) . . ?
N10 C81 C80 122.7(11) . . ?
N10 C81 H81 118.6 . . ?
C80 C81 H81 118.6 . . ?
N10 C82 H82 119.0 . . ?
C83 C82 N10 122.0(12) . . ?
C83 C82 H82 119.0 . . ?
C82 C83 H83 118.1 . . ?
C82 C83 C84 123.9(13) . . ?
C84 C83 H83 118.1 . . ?
C80 C84 C83 113.7(11) . . ?
C80 C84 H84 123.2 . . ?
C83 C84 H84 123.2 . . ?
N11 C85 H85 119.1 . . ?
N11 C85 C86 121.9(11) . . ?
C86 C85 H85 119.1 . . ?
C85 C86 H86 120.2 . . ?
C87 C86 C85 119.7(12) . . ?
C87 C86 H86 120.2 . . ?
C86 C87 H87 119.2 . . ?
C86 C87 C88 121.6(12) . . ?
C88 C87 H87 119.2 . . ?
C89 C88 C87 113.4(11) . . ?
C90 C88 C87 124.2(12) . . ?
C90 C88 C89 122.3(11) . . ?
N11 C89 C88 122.8(11) . . ?
N11 C89 H89 118.6 . . ?
C88 C89 H89 118.6 . . ?
C91 C90 C88 174.0(14) . . ?
C90 C91 C92 175.5(13) . . ?
C91 C92 C97 114.5(10) . . ?
C93 C92 C91 125.7(12) . . ?
C93 C92 C97 119.8(11) . . ?
C92 C93 H93 118.4 . . ?
C94 C93 C92 123.1(12) . . ?
C94 C93 H93 118.4 . . ?
C93 C94 H94 121.5 . . ?
C93 C94 C95 117.0(10) . . ?
C95 C94 H94 121.5 . . ?
C94 C95 H95 119.1 . . ?
C96 C95 C94 121.7(10) . . ?
C96 C95 H95 119.1 . . ?
C95 C96 C97 119.4(11) . . ?
C95 C96 C98 122.1(10) . . ?
C98 C96 C97 118.4(10) . . ?
C92 C97 C96 119.0(10) . . ?
C92 C97 H97 120.5 . . ?
C96 C97 H97 120.5 . . ?
C99 C98 C96 174.2(11) . . ?
C98 C99 C100 173.8(11) . . ?
C101 C100 C99 118.5(10) . . ?
C101 C100 C104 119.2(11) . . ?
C104 C100 C99 121.7(10) . . ?
N12 C101 C100 120.4(10) . . ?
N12 C101 H101 119.8 . . ?
C100 C101 H101 119.8 . . ?
N12 C102 H102 121.4 . . ?
C103 C102 N12 117.2(12) . . ?
C103 C102 H102 121.4 . . ?
C102 C103 H103 118.0 . . ?
C102 C103 C104 124.1(12) . . ?
C104 C103 H103 118.0 . . ?
C100 C104 C103 114.1(11) . . ?
C100 C104 H104 123.0 . . ?
C103 C104 H104 123.0 . . ?
N13 C105 H105 118.7 . . ?
N13 C105 C106 122.5(11) . . ?
C106 C105 H105 118.7 . . ?
C105 C106 H106 119.6 . . ?
C105 C106 C107 120.8(11) . . ?
C107 C106 H106 119.6 . . ?
C106 C107 H107 122.3 . . ?
C108 C107 C106 115.3(11) . . ?
C108 C107 H107 122.3 . . ?
C107 C108 C109 120.8(11) . . ?
C107 C108 C110 123.7(10) . . ?
C109 C108 C110 115.5(9) . . ?
N13 C109 C108 119.9(10) . . ?
N13 C109 H109 120.0 . . ?
C108 C109 H109 120.0 . . ?
C111 C110 C108 171.5(11) . . ?
C110 C111 C112 174.1(11) . . ?
C113 C112 C111 119.3(10) . . ?
C113 C112 C116 118.0(10) . . ?
C116 C112 C111 122.7(10) . . ?
N14 C113 C112 122.0(10) . . ?
N14 C113 H113 119.0 . . ?
C112 C113 H113 119.0 . . ?
N14 C114 H114 119.7 . . ?
N14 C114 C115 120.6(10) . . ?
C115 C114 H114 119.7 . . ?
C114 C115 H115 121.1 . . ?
C116 C115 C114 117.7(11) . . ?
C116 C115 H115 121.1 . . ?
C112 C116 H116 119.4 . . ?
C115 C116 C112 121.2(11) . . ?
C115 C116 H116 119.4 . . ?
N15 C117 H117 120.9 . . ?
N15 C117 C118 118.2(11) . . ?
C118 C117 H117 120.9 . . ?
C117 C118 H118 119.3 . . ?
C117 C118 C119 121.3(11) . . ?
C119 C118 H118 119.3 . . ?
C118 C119 H119 120.6 . . ?
C118 C119 C120 118.9(12) . . ?
C120 C119 H119 120.6 . . ?
C119 C120 C122 126.1(12) . . ?
C121 C120 C119 114.5(11) . . ?
C121 C120 C122 119.0(10) . . ?
N15 C121 C120 124.3(10) . . ?
N15 C121 H121 117.9 . . ?
C120 C121 H121 117.9 . . ?
C123 C122 C120 170.3(12) . . ?
C122 C123 C124 173.6(13) . . ?
C123 C124 C125 119.6(10) . . ?
C123 C124 C128 122.9(10) . . ?
C125 C124 C128 117.4(10) . . ?
N16 C125 C124 122.3(10) . . ?
N16 C125 H125 118.9 . . ?
C124 C125 H125 118.9 . . ?
N16 C126 H126 120.2 . . ?
N16 C126 C127 119.7(10) . . ?
C127 C126 H126 120.2 . . ?
C126 C127 H127 120.1 . . ?
C128 C127 C126 119.9(11) . . ?
C128 C127 H127 120.1 . . ?
C124 C128 H128 120.7 . . ?
C127 C128 C124 118.5(11) . . ?
C127 C128 H128 120.7 . . ?
F1 B1 F4 102.5(10) . . ?
F2 B1 F1 112.6(11) . . ?
F2 B1 F4 104.3(10) . . ?
F3 B1 F1 115.7(11) . . ?
F3 B1 F2 112.7(10) . . ?
F3 B1 F4 107.6(11) . . ?
F6 B2 F5 111.0(14) . . ?
F6 B2 F8 106.4(13) . . ?
F7 B2 F5 108.5(13) . . ?
F7 B2 F6 111.8(14) . . ?
F7 B2 F8 105.9(14) . . ?
F8 B2 F5 113.2(14) . . ?
F9 B3 F10 101.9(13) . . ?
F9 B3 F12 114.6(15) . . ?
F11 B3 F9 108.2(14) . . ?
F11 B3 F10 114.3(16) . . ?
F11 B3 F12 110.0(13) . . ?
F12 B3 F10 107.7(13) . . ?
F13 B4 F14 104.2(11) . . ?
F13 B4 F15 114.3(11) . . ?
F15 B4 F14 105.6(13) . . ?
F16 B4 F13 112.0(13) . . ?
F16 B4 F14 109.4(13) . . ?
F16 B4 F15 110.9(12) . . ?
F17 B5 F18 114.4(15) . . ?
F17 B5 F19 106.3(14) . . ?
F18 B5 F19 106.4(13) . . ?
F20 B5 F17 109.7(14) . . ?
F20 B5 F18 106.4(14) . . ?
F20 B5 F19 113.7(14) . . ?
F21 B6 F22 97.0(12) . . ?
F23 B6 F21 112.4(13) . . ?
F23 B6 F22 101.0(12) . . ?
F23 B6 F24 116.3(14) . . ?
F24 B6 F21 122.7(15) . . ?
F24 B6 F22 101.5(13) . . ?
F25 B7 F27 105.8(12) . . ?
F25 B7 F28 112.6(12) . . ?
F26 B7 F25 110.6(13) . . ?
F26 B7 F27 110.9(12) . . ?
F26 B7 F28 109.5(12) . . ?
F28 B7 F27 107.4(11) . . ?
F29 B8 F30 90.6(18) . . ?
F29 B8 F31 107.5(18) . . ?
F31 B8 F30 96(2) . . ?
F32 B8 F29 130(2) . . ?
F32 B8 F30 100(2) . . ?
F32 B8 F31 119.7(19) . . ?

loop_
_geom_bond_atom_site_label_1
_geom_bond_atom_site_label_2
_geom_bond_distance
_geom_bond_site_symmetry_2
_geom_bond_publ_flag
Pd1 N1 2.048(8) . ?
Pd1 N3 2.069(7) . ?
Pd1 N5 2.017(8) . ?
Pd1 N7 2.056(8) . ?
Pd2 N2 2.030(9) . ?
Pd2 N4 2.029(10) . ?
Pd2 N6 1.971(9) . ?
Pd2 N8 2.035(10) . ?
N1 C1 1.338(13) . ?
N1 C5 1.317(13) . ?
N2 C17 1.376(13) . ?
N2 C18 1.377(13) . ?
N3 C21 1.346(13) . ?
N3 C25 1.323(14) . ?
N4 C37 1.320(13) . ?
N4 C38 1.364(13) . ?
N5 C41 1.385(13) . ?
N5 C45 1.359(12) . ?
N6 C49 1.375(13) . ?
N6 C50 1.415(14) . ?
N7 C53 1.357(12) . ?
N7 C57 1.300(12) . ?
N8 C61 1.346(13) . ?
N8 C62 1.364(13) . ?
C1 H1 0.9500 . ?
C1 C2 1.391(15) . ?
C2 H2 0.9500 . ?
C2 C3 1.355(16) . ?
C3 H3 0.9500 . ?
C3 C4 1.403(15) . ?
C4 C5 1.413(13) . ?
C4 C6 1.368(15) . ?
C5 H5 0.9500 . ?
C6 C7 1.209(15) . ?
C7 C8 1.443(15) . ?
C8 C9 1.450(13) . ?
C8 C13 1.370(14) . ?
C9 H9 0.9500 . ?
C9 C10 1.312(15) . ?
C10 H10 0.9500 . ?
C10 C11 1.380(16) . ?
C11 H11 0.9500 . ?
C11 C12 1.381(15) . ?
C12 C13 1.423(15) . ?
C12 C14 1.410(15) . ?
C13 H13 0.9500 . ?
C14 C15 1.210(15) . ?
C15 C16 1.442(16) . ?
C16 C17 1.324(17) . ?
C16 C20 1.383(17) . ?
C17 H17 0.9500 . ?
C18 H18 0.9500 . ?
C18 C19 1.305(18) . ?
C19 H19 0.9500 . ?
C19 C20 1.465(17) . ?
C20 H20 0.9500 . ?
C21 H21 0.9500 . ?
C21 C22 1.368(14) . ?
C22 H22 0.9500 . ?
C22 C23 1.368(16) . ?
C23 H23 0.9500 . ?
C23 C24 1.407(15) . ?
C24 C25 1.363(14) . ?
C24 C26 1.429(15) . ?
C25 H25 0.9500 . ?
C26 C27 1.216(15) . ?
C27 C28 1.423(15) . ?
C28 C29 1.347(15) . ?
C28 C33 1.407(14) . ?
C29 H29 0.9500 . ?
C29 C30 1.347(15) . ?
C30 H30 0.9500 . ?
C30 C31 1.398(15) . ?
C31 H31 0.9500 . ?
C31 C32 1.410(15) . ?
C32 C33 1.351(15) . ?
C32 C34 1.421(16) . ?
C33 H33 0.9500 . ?
C34 C35 1.172(16) . ?
C35 C36 1.473(16) . ?
C36 C37 1.396(17) . ?
C36 C40 1.354(17) . ?
C37 H37 0.9500 . ?
C38 H38 0.9500 . ?
C38 C39 1.276(16) . ?
C39 H39 0.9500 . ?
C39 C40 1.426(16) . ?
C40 H40 0.9500 . ?
C41 H41 0.9500 . ?
C41 C42 1.346(15) . ?
C42 H42 0.9500 . ?
C42 C43 1.342(15) . ?
C43 H43 0.9500 . ?
C43 C44 1.369(14) . ?
C44 C45 1.359(13) . ?
C44 C46 1.445(13) . ?
C45 H45 0.9500 . ?
C46 C47 1.207(14) . ?
C47 C48 1.446(14) . ?
C48 C49 1.410(15) . ?
C48 C52 1.356(15) . ?
C49 H49 0.9500 . ?
C50 H50 0.9500 . ?
C50 C51 1.386(17) . ?
C51 H51 0.9500 . ?
C51 C52 1.324(17) . ?
C52 H52 0.9500 . ?
C53 H53 0.9500 . ?
C53 C54 1.354(14) . ?
C54 H54 0.9500 . ?
C54 C55 1.346(14) . ?
C55 H55 0.9500 . ?
C55 C56 1.427(13) . ?
C56 C57 1.389(12) . ?
C56 C58 1.443(14) . ?
C57 H57 0.9500 . ?
C58 C59 1.178(14) . ?
C59 C60 1.426(14) . ?
C60 C61 1.376(15) . ?
C60 C64 1.397(14) . ?
C61 H61 0.9500 . ?
C62 H62 0.9500 . ?
C62 C63 1.379(16) . ?
C63 H63 0.9500 . ?
C63 C64 1.417(15) . ?
C64 H64 0.9500 . ?
Pd3 N9 2.053(9) . ?
Pd3 N11 2.039(10) . ?
Pd3 N13 2.075(9) . ?
Pd3 N15 2.070(10) . ?
Pd4 N10 1.961(9) . ?
Pd4 N12 2.052(9) . ?
Pd4 N14 2.045(9) . ?
Pd4 N16 2.040(8) . ?
N9 C65 1.315(14) . ?
N9 C69 1.362(13) . ?
N10 C81 1.359(13) . ?
N10 C82 1.401(15) . ?
N11 C85 1.350(14) . ?
N11 C89 1.328(14) . ?
N12 C101 1.293(14) . ?
N12 C102 1.361(14) . ?
N13 C105 1.305(14) . ?
N13 C109 1.339(13) . ?
N14 C113 1.342(13) . ?
N14 C114 1.368(13) . ?
N15 C117 1.279(14) . ?
N15 C121 1.307(14) . ?
N16 C125 1.304(13) . ?
N16 C126 1.348(14) . ?
C65 H65 0.9500 . ?
C65 C66 1.438(17) . ?
C66 H66 0.9500 . ?
C66 C67 1.290(17) . ?
C67 H67 0.9500 . ?
C67 C68 1.418(16) . ?
C68 C69 1.400(16) . ?
C68 C70 1.349(16) . ?
C69 H69 0.9500 . ?
C70 C71 1.268(16) . ?
C71 C72 1.371(16) . ?
C72 C73 1.393(15) . ?
C72 C77 1.430(17) . ?
C73 H73 0.9500 . ?
C73 C74 1.380(16) . ?
C74 H74 0.9500 . ?
C74 C75 1.343(17) . ?
C75 H75 0.9500 . ?
C75 C76 1.437(14) . ?
C76 C77 1.400(15) . ?
C76 C78 1.376(16) . ?
C77 H77 0.9500 . ?
C78 C79 1.257(16) . ?
C79 C80 1.405(17) . ?
C80 C81 1.395(15) . ?
C80 C84 1.388(17) . ?
C81 H81 0.9500 . ?
C82 H82 0.9500 . ?
C82 C83 1.318(18) . ?
C83 H83 0.9500 . ?
C83 C84 1.410(19) . ?
C84 H84 0.9500 . ?
C85 H85 0.9500 . ?
C85 C86 1.378(18) . ?
C86 H86 0.9500 . ?
C86 C87 1.321(17) . ?
C87 H87 0.9500 . ?
C87 C88 1.484(16) . ?
C88 C89 1.428(18) . ?
C88 C90 1.384(16) . ?
C89 H89 0.9500 . ?
C90 C91 1.233(16) . ?
C91 C92 1.391(16) . ?
C92 C93 1.388(17) . ?
C92 C97 1.399(16) . ?
C93 H93 0.9500 . ?
C93 C94 1.378(16) . ?
C94 H94 0.9500 . ?
C94 C95 1.429(16) . ?
C95 H95 0.9500 . ?
C95 C96 1.384(15) . ?
C96 C97 1.429(15) . ?
C96 C98 1.406(16) . ?
C97 H97 0.9500 . ?
C98 C99 1.180(15) . ?
C99 C100 1.480(16) . ?
C100 C101 1.391(15) . ?
C100 C104 1.429(16) . ?
C101 H101 0.9500 . ?
C102 H102 0.9500 . ?
C102 C103 1.311(17) . ?
C103 H103 0.9500 . ?
C103 C104 1.445(19) . ?
C104 H104 0.9500 . ?
C105 H105 0.9500 . ?
C105 C106 1.317(18) . ?
C106 H106 0.9500 . ?
C106 C107 1.407(16) . ?
C107 H107 0.9500 . ?
C107 C108 1.369(15) . ?
C108 C109 1.379(15) . ?
C108 C110 1.472(15) . ?
C109 H109 0.9500 . ?
C110 C111 1.173(14) . ?
C111 C112 1.416(15) . ?
C112 C113 1.364(14) . ?
C112 C116 1.406(15) . ?
C113 H113 0.9500 . ?
C114 H114 0.9500 . ?
C114 C115 1.402(16) . ?
C115 H115 0.9500 . ?
C115 C116 1.362(16) . ?
C116 H116 0.9500 . ?
C117 H117 0.9500 . ?
C117 C118 1.363(18) . ?
C118 H118 0.9500 . ?
C118 C119 1.379(17) . ?
C119 H119 0.9500 . ?
C119 C120 1.394(15) . ?
C120 C121 1.360(17) . ?
C120 C122 1.474(16) . ?
C121 H121 0.9500 . ?
C122 C123 1.140(15) . ?
C123 C124 1.395(15) . ?
C124 C125 1.421(14) . ?
C124 C128 1.441(16) . ?
C125 H125 0.9500 . ?
C126 H126 0.9500 . ?
C126 C127 1.441(16) . ?
C127 H127 0.9500 . ?
C127 C128 1.365(16) . ?
C128 H128 0.9500 . ?
F1 B1 1.394(13) . ?
F2 B1 1.389(13) . ?
F3 B1 1.378(13) . ?
F4 B1 1.407(14) . ?
F5 B2 1.355(16) . ?
F6 B2 1.342(16) . ?
F7 B2 1.335(16) . ?
F8 B2 1.344(16) . ?
F9 B3 1.331(17) . ?
F10 B3 1.356(17) . ?
F11 B3 1.317(17) . ?
F12 B3 1.335(16) . ?
F13 B4 1.327(14) . ?
F14 B4 1.368(15) . ?
F15 B4 1.350(14) . ?
F16 B4 1.317(15) . ?
F17 B5 1.360(16) . ?
F18 B5 1.363(17) . ?
F19 B5 1.374(16) . ?
F20 B5 1.348(17) . ?
F21 B6 1.339(15) . ?
F22 B6 1.434(17) . ?
F23 B6 1.319(15) . ?
F24 B6 1.318(15) . ?
F25 B7 1.338(15) . ?
F26 B7 1.330(14) . ?
F27 B7 1.358(15) . ?
F28 B7 1.338(15) . ?
F29 B8 1.273(17) . ?
F30 B8 1.33(2) . ?
F31 B8 1.292(18) . ?
F32 B8 1.275(17) . ?

loop_
_geom_torsion_atom_site_label_1
_geom_torsion_atom_site_label_2
_geom_torsion_atom_site_label_3
_geom_torsion_atom_site_label_4
_geom_torsion
_geom_torsion_site_symmetry_1
_geom_torsion_site_symmetry_2
_geom_torsion_site_symmetry_3
_geom_torsion_site_symmetry_4
_geom_torsion_publ_flag
Pd1 N1 C1 C2 -179.7(9) . . . . ?
Pd1 N1 C5 C4 177.9(7) . . . . ?
Pd1 N3 C21 C22 175.2(9) . . . . ?
Pd1 N3 C25 C24 -179.1(7) . . . . ?
Pd1 N5 C41 C42 170.7(8) . . . . ?
Pd1 N5 C45 C44 -172.2(7) . . . . ?
Pd1 N7 C53 C54 -171.8(8) . . . . ?
Pd1 N7 C57 C56 172.2(7) . . . . ?
Pd2 N2 C17 C16 175.8(9) . . . . ?
Pd2 N2 C18 C19 -178.3(11) . . . . ?
Pd2 N4 C37 C36 -175.1(9) . . . . ?
Pd2 N4 C38 C39 176.3(11) . . . . ?
Pd2 N6 C49 C48 178.0(8) . . . . ?
Pd2 N6 C50 C51 -179.3(10) . . . . ?
Pd2 N8 C61 C60 -173.0(9) . . . . ?
Pd2 N8 C62 C63 176.6(9) . . . . ?
N1 C1 C2 C3 3.4(19) . . . . ?
N2 C18 C19 C20 3(2) . . . . ?
N3 C21 C22 C23 8.8(18) . . . . ?
N4 C38 C39 C40 -1(2) . . . . ?
N5 C41 C42 C43 2.4(18) . . . . ?
N6 C50 C51 C52 0(2) . . . . ?
N7 C53 C54 C55 -2.9(17) . . . . ?
N8 C62 C63 C64 -6.5(18) . . . . ?
C1 N1 C5 C4 1.5(15) . . . . ?
C1 C2 C3 C4 -1.0(19) . . . . ?
C2 C3 C4 C5 -0.8(16) . . . . ?
C2 C3 C4 C6 -179.2(11) . . . . ?
C3 C4 C5 N1 0.7(15) . . . . ?
C5 N1 C1 C2 -3.5(17) . . . . ?
C6 C4 C5 N1 179.1(9) . . . . ?
C7 C8 C9 C10 -178.7(10) . . . . ?
C7 C8 C13 C12 179.2(10) . . . . ?
C8 C9 C10 C11 1.8(17) . . . . ?
C9 C8 C13 C12 1.1(16) . . . . ?
C9 C10 C11 C12 -3.4(18) . . . . ?
C10 C11 C12 C13 3.4(16) . . . . ?
C10 C11 C12 C14 179.7(11) . . . . ?
C11 C12 C13 C8 -2.5(16) . . . . ?
C13 C8 C9 C10 -0.7(15) . . . . ?
C14 C12 C13 C8 -179.2(10) . . . . ?
C15 C16 C17 N2 -179.4(10) . . . . ?
C15 C16 C20 C19 -179.9(12) . . . . ?
C17 N2 C18 C19 -1.9(18) . . . . ?
C17 C16 C20 C19 -2(2) . . . . ?
C18 N2 C17 C16 -0.5(16) . . . . ?
C18 C19 C20 C16 -1(2) . . . . ?
C20 C16 C17 N2 3(2) . . . . ?
C21 N3 C25 C24 7.3(15) . . . . ?
C21 C22 C23 C24 -1.8(18) . . . . ?
C22 C23 C24 C25 -2.3(17) . . . . ?
C22 C23 C24 C26 -179.5(11) . . . . ?
C23 C24 C25 N3 -0.4(16) . . . . ?
C25 N3 C21 C22 -11.8(16) . . . . ?
C26 C24 C25 N3 176.9(9) . . . . ?
C27 C28 C29 C30 175.7(11) . . . . ?
C27 C28 C33 C32 -175.3(11) . . . . ?
C28 C29 C30 C31 -0.1(17) . . . . ?
C29 C28 C33 C32 -0.3(17) . . . . ?
C29 C30 C31 C32 -1.6(17) . . . . ?
C30 C31 C32 C33 2.2(17) . . . . ?
C30 C31 C32 C34 -175.6(11) . . . . ?
C31 C32 C33 C28 -1.3(18) . . . . ?
C33 C28 C29 C30 1.1(17) . . . . ?
C34 C32 C33 C28 176.6(11) . . . . ?
C35 C36 C37 N4 179.5(12) . . . . ?
C35 C36 C40 C39 -177.7(12) . . . . ?
C37 N4 C38 C39 3(2) . . . . ?
C37 C36 C40 C39 4(2) . . . . ?
C38 N4 C37 C36 -1.5(18) . . . . ?
C38 C39 C40 C36 -2(2) . . . . ?
C40 C36 C37 N4 -2(2) . . . . ?
C41 N5 C45 C44 -2.4(14) . . . . ?
C41 C42 C43 C44 -4.8(19) . . . . ?
C42 C43 C44 C45 3.3(16) . . . . ?
C42 C43 C44 C46 -179.2(11) . . . . ?
C43 C44 C45 N5 0.3(14) . . . . ?
C45 N5 C41 C42 1.1(14) . . . . ?
C46 C44 C45 N5 -177.3(9) . . . . ?
C47 C48 C49 N6 -178.9(9) . . . . ?
C47 C48 C52 C51 178.5(13) . . . . ?
C49 N6 C50 C51 -0.6(16) . . . . ?
C49 C48 C52 C51 -3.2(19) . . . . ?
C50 N6 C49 C48 -0.7(15) . . . . ?
C50 C51 C52 C48 2(2) . . . . ?
C52 C48 C49 N6 2.6(16) . . . . ?
C53 N7 C57 C56 -2.1(15) . . . . ?
C53 C54 C55 C56 2.9(17) . . . . ?
C54 C55 C56 C57 -2.3(15) . . . . ?
C54 C55 C56 C58 -177.6(11) . . . . ?
C55 C56 C57 N7 2.0(15) . . . . ?
C57 N7 C53 C54 2.4(15) . . . . ?
C58 C56 C57 N7 177.5(9) . . . . ?
C59 C60 C61 N8 179.6(10) . . . . ?
C59 C60 C64 C63 176.9(12) . . . . ?
C61 N8 C62 C63 3.2(17) . . . . ?
C61 C60 C64 C63 -3.1(18) . . . . ?
C62 N8 C61 C60 0.4(17) . . . . ?
C62 C63 C64 C60 6.4(19) . . . . ?
C64 C60 C61 N8 -0.4(17) . . . . ?
Pd3 N9 C65 C66 -179.9(9) . . . . ?
Pd3 N9 C69 C68 179.5(10) . . . . ?
Pd3 N11 C85 C86 174.9(10) . . . . ?
Pd3 N11 C89 C88 -178.6(9) . . . . ?
Pd3 N13 C105 C106 -172.5(10) . . . . ?
Pd3 N13 C109 C108 175.4(9) . . . . ?
Pd3 N15 C117 C118 -179.0(9) . . . . ?
Pd3 N15 C121 C120 -176.7(9) . . . . ?
Pd4 N10 C81 C80 -177.3(9) . . . . ?
Pd4 N10 C82 C83 170.6(10) . . . . ?
Pd4 N12 C101 C100 176.4(8) . . . . ?
Pd4 N12 C102 C103 -179.4(11) . . . . ?
Pd4 N14 C113 C112 -171.0(8) . . . . ?
Pd4 N14 C114 C115 176.5(9) . . . . ?
Pd4 N16 C125 C124 174.7(8) . . . . ?
Pd4 N16 C126 C127 -177.4(8) . . . . ?
N9 C65 C66 C67 -4(2) . . . . ?
N10 C82 C83 C84 12(2) . . . . ?
N11 C85 C86 C87 7(2) . . . . ?
N12 C102 C103 C104 7(2) . . . . ?
N13 C105 C106 C107 -12(2) . . . . ?
N14 C114 C115 C116 -7.6(18) . . . . ?
N15 C117 C118 C119 -1(2) . . . . ?
N16 C126 C127 C128 2.7(18) . . . . ?
C65 N9 C69 C68 -0.9(19) . . . . ?
C65 C66 C67 C68 8(2) . . . . ?
C66 C67 C68 C69 -8(2) . . . . ?
C66 C67 C68 C70 -179.5(15) . . . . ?
C67 C68 C69 N9 4.0(19) . . . . ?
C69 N9 C65 C66 0.4(19) . . . . ?
C70 C68 C69 N9 176.0(12) . . . . ?
C71 C72 C73 C74 178.5(12) . . . . ?
C71 C72 C77 C76 -175.8(11) . . . . ?
C72 C73 C74 C75 0.4(18) . . . . ?
C73 C72 C77 C76 2.6(18) . . . . ?
C73 C74 C75 C76 -3.7(17) . . . . ?
C74 C75 C76 C77 6.2(16) . . . . ?
C74 C75 C76 C78 178.7(11) . . . . ?
C75 C76 C77 C72 -5.7(16) . . . . ?
C77 C72 C73 C74 0.2(18) . . . . ?
C78 C76 C77 C72 -178.4(11) . . . . ?
C79 C80 C81 N10 -178.3(10) . . . . ?
C79 C80 C84 C83 -177.4(12) . . . . ?
C81 N10 C82 C83 -6.5(18) . . . . ?
C81 C80 C84 C83 2.4(19) . . . . ?
C82 N10 C81 C80 -0.1(16) . . . . ?
C82 C83 C84 C80 -9(2) . . . . ?
C84 C80 C81 N10 1.9(19) . . . . ?
C85 N11 C89 C88 1.4(19) . . . . ?
C85 C86 C87 C88 -5(2) . . . . ?
C86 C87 C88 C89 2(2) . . . . ?
C86 C87 C88 C90 -177.5(14) . . . . ?
C87 C88 C89 N11 0.4(18) . . . . ?
C89 N11 C85 C86 -5.2(19) . . . . ?
C90 C88 C89 N11 179.5(12) . . . . ?
C91 C92 C93 C94 -177.1(12) . . . . ?
C91 C92 C97 C96 177.7(11) . . . . ?
C92 C93 C94 C95 -1.3(18) . . . . ?
C93 C92 C97 C96 -0.7(17) . . . . ?
C93 C94 C95 C96 1.2(17) . . . . ?
C94 C95 C96 C97 -0.9(16) . . . . ?
C94 C95 C96 C98 176.1(10) . . . . ?
C95 C96 C97 C92 0.7(16) . . . . ?
C97 C92 C93 C94 1.1(19) . . . . ?
C98 C96 C97 C92 -176.5(10) . . . . ?
C99 C100 C101 N12 170.9(10) . . . . ?
C99 C100 C104 C103 -171.1(12) . . . . ?
C101 N12 C102 C103 -7(2) . . . . ?
C101 C100 C104 C103 0.2(19) . . . . ?
C102 N12 C101 C100 4.4(18) . . . . ?
C102 C103 C104 C100 -4(2) . . . . ?
C104 C100 C101 N12 -0.7(17) . . . . ?
C105 N13 C109 C108 -10.2(17) . . . . ?
C105 C106 C107 C108 6.9(19) . . . . ?
C106 C107 C108 C109 -3.9(18) . . . . ?
C106 C107 C108 C110 174.1(12) . . . . ?
C107 C108 C109 N13 5.7(18) . . . . ?
C109 N13 C105 C106 13.6(19) . . . . ?
C110 C108 C109 N13 -172.5(10) . . . . ?
C111 C112 C113 N14 178.9(10) . . . . ?
C111 C112 C116 C115 174.5(12) . . . . ?
C113 N14 C114 C115 1.3(16) . . . . ?
C113 C112 C116 C115 -3.7(18) . . . . ?
C114 N14 C113 C112 4.0(16) . . . . ?
C114 C115 C116 C112 8.7(18) . . . . ?
C116 C112 C113 N14 -2.8(17) . . . . ?
C117 N15 C121 C120 9.2(18) . . . . ?
C117 C118 C119 C120 4(2) . . . . ?
C118 C119 C120 C121 0.1(19) . . . . ?
C118 C119 C120 C122 173.7(13) . . . . ?
C119 C120 C121 N15 -6.3(17) . . . . ?
C121 N15 C117 C118 -4.9(18) . . . . ?
C122 C120 C121 N15 179.6(10) . . . . ?
C123 C124 C125 N16 -179.0(10) . . . . ?
C123 C124 C128 C127 -173.4(12) . . . . ?
C125 N16 C126 C127 5.0(16) . . . . ?
C125 C124 C128 C127 4.5(17) . . . . ?
C126 N16 C125 C124 -7.9(16) . . . . ?
C126 C127 C128 C124 -7.2(19) . . . . ?
C128 C124 C125 N16 3.0(16) . . . . ?

loop_
_twin_individual_id
_twin_individual_mass_fraction_refined
1 0.755(9)
2 0.245(9)

loop_
_exptl_oxdiff_crystal_face_indexfrac_h
_exptl_oxdiff_crystal_face_indexfrac_k
_exptl_oxdiff_crystal_face_indexfrac_l
_exptl_oxdiff_crystal_face_x
_exptl_oxdiff_crystal_face_y
_exptl_oxdiff_crystal_face_z
-0.0001 -0.9998 0.0001 0.0101 -0.0182 -0.0111
0.0001 0.9998 -0.0001 -0.0101 0.0182 0.0111
-0.0016 0.0007 1.0012 0.1290 0.0747 -0.0048
0.0016 -0.0007 -1.0012 -0.1290 -0.0747 0.0048
-0.9990 0.0006 -0.0015 -0.0283 -0.0901 0.1218
0.9990 -0.0006 0.0015 0.0283 0.0901 -0.1218

loop_
_smtbx_masks_void_nr
_smtbx_masks_void_average_x
_smtbx_masks_void_average_y
_smtbx_masks_void_average_z
_smtbx_masks_void_volume
_smtbx_masks_void_count_electrons
_smtbx_masks_void_content
1 -0.179 -0.526 -0.536 2068.2 555.6 '24 acetonitrile'
2 0.093 0.053 0.830 14.7 0.0 ?
3 -0.093 0.553 0.170 14.7 1.3 ?
4 0.200 0.909 0.175 13.5 0.5 ?
5 0.800 0.409 0.825 13.5 0.0 ?
